data_4305951
loop_
_publ_author_name
'Holger Braunschweig'
'Martin Kaupp'
'Christoph Lambert'
'D\"orte Nowak'
'Krzysztof Radacki'
'Sandra Schinzel'
'Katharina Uttinger'

_publ_contact_author_address
; Institut fuer Anorganische Chemie
Universitaet Wuerzburg
Am Hubland
97074 Wuerzburg, Germany
;
_publ_contact_author_email H.Braunschweig@mail.uni-wuerzburg.de
_publ_contact_author_fax +49-931-8884623
_publ_contact_author_name 'Prof. Dr. Holger Braunschweig'
_publ_contact_author_phone +49-931-8885260
_publ_section_title
;
Synthesis and Structure of a Ferrocenylboron Dication
;
_journal_name_full 'Inorganic Chemistry'
_journal_page_first 7456
_journal_page_last 7458
_journal_paper_doi 10.1021/ic800876p
_journal_volume 47
_journal_year 2008
_chemical_formula_moiety '2(C32 H12 B F24), C28 H30 B Fe N3'
_chemical_formula_sum 'C92 H54 B3 F48 Fe N3'
_chemical_formula_weight 2201.66
_chemical_name_common
;
?
;
_chemical_name_systematic
; 
?
;
_space_group_IT_number 2
_symmetry_cell_setting triclinic
_symmetry_space_group_name_Hall '-P 1'
_symmetry_space_group_name_H-M 'P -1'
_atom_sites_solution_hydrogens geom
_atom_sites_solution_primary direct
_atom_sites_solution_secondary difmap
_audit_creation_method SHELXL-97
_cell_angle_alpha 86.4180(10)
_cell_angle_beta 84.8160(10)
_cell_angle_gamma 78.3220(10)
_cell_formula_units_Z 2
_cell_length_a 13.1283(4)
_cell_length_b 13.4927(4)
_cell_length_c 26.7028(8)
_cell_measurement_reflns_used 9346
_cell_measurement_temperature 100(2)
_cell_measurement_theta_max 23.19
_cell_measurement_theta_min 2.20
_cell_volume 4608.4(2)
_computing_cell_refinement 'Saint+ ver. 7.12A (Bruker AXS)'
_computing_data_collection 'APEX2 ver. 1.0-27 (Bruker AXS)'
_computing_data_reduction 'Saint+ ver. 7.12A (Bruker AXS)'
_computing_molecular_graphics 'XP ver. 5.1 (Bruker AXS, 1998)'
_computing_publication_material 'SHELXL-97 (Sheldrick, 1997)'
_computing_structure_refinement 'SHELXL-97 (Sheldrick, 1997)'
_computing_structure_solution 'SHELXS-97 (Sheldrick, 1990)'
_diffrn_ambient_temperature 100(2)
_diffrn_measured_fraction_theta_full 0.991
_diffrn_measured_fraction_theta_max 0.989
_diffrn_measurement_device_type 'CCD area detector'
_diffrn_measurement_method 'phi and omega scans'
_diffrn_radiation_monochromator 'multi-layer mirror'
_diffrn_radiation_source 'rotating anode'
_diffrn_radiation_type MoK\a
_diffrn_radiation_wavelength 0.71073
_diffrn_reflns_av_R_equivalents 0.0633
_diffrn_reflns_av_sigmaI/netI 0.0279
_diffrn_reflns_limit_h_max 16
_diffrn_reflns_limit_h_min -16
_diffrn_reflns_limit_k_max 16
_diffrn_reflns_limit_k_min -16
_diffrn_reflns_limit_l_max 32
_diffrn_reflns_limit_l_min -32
_diffrn_reflns_number 300518
_diffrn_reflns_theta_full 26.00
_diffrn_reflns_theta_max 26.02
_diffrn_reflns_theta_min 0.77
_exptl_absorpt_coefficient_mu 0.310
_exptl_absorpt_correction_T_max 0.94
_exptl_absorpt_correction_T_min 0.91
_exptl_absorpt_correction_type multi-scan
_exptl_absorpt_process_details 'Sadabs 2004/1 (Brucker Nonius 2004)'
_exptl_crystal_colour orange
_exptl_crystal_density_diffrn 1.587
_exptl_crystal_density_method 'not measured'
_exptl_crystal_description block
_exptl_crystal_F_000 2200
_exptl_crystal_size_max 0.210
_exptl_crystal_size_mid 0.205
_exptl_crystal_size_min 0.200
_refine_diff_density_max 1.011
_refine_diff_density_min -0.620
_refine_diff_density_rms 0.115
_refine_ls_extinction_method none
_refine_ls_goodness_of_fit_ref 1.070
_refine_ls_hydrogen_treatment constr
_refine_ls_matrix_type full
_refine_ls_number_parameters 1385
_refine_ls_number_reflns 17959
_refine_ls_number_restraints 2359
_refine_ls_restrained_S_all 1.269
_refine_ls_R_factor_all 0.0611
_refine_ls_R_factor_gt 0.0476
_refine_ls_shift/su_max 0.008
_refine_ls_shift/su_mean 0.000
_refine_ls_structure_factor_coef Fsqd
_refine_ls_weighting_details 'calc w=1/[\s^2^(Fo^2^)+(0.0549P)^2^+6.9034P] where P=(Fo^2^+2Fc^2^)/3'
_refine_ls_weighting_scheme calc
_refine_ls_wR_factor_gt 0.1199
_refine_ls_wR_factor_ref 0.1319
_reflns_number_gt 14805
_reflns_number_total 17959
_reflns_threshold_expression >2sigma(I)
_cod_data_source_file ic800876p-file001.cif
_cod_data_source_block 4
_cod_depositor_comments
;
The following automatic conversions were performed:
'_symmetry_cell_setting' value 'Triclinic' changed to 'triclinic'
according to '/home/saulius/struct/CIF-dictionaries/cif_core.dic'
dictionary named 'cif_core.dic' version 2.4.1 from 2010-06-29.

Automatic conversion script
Id: cif_fix_enum 1527 2010-12-29 10:47:43Z saulius 
;
_cod_database_code 4305951

loop_
_symmetry_equiv_pos_as_xyz
'x, y, z'
'-x, -y, -z'

loop_
_atom_site_label
_atom_site_type_symbol
_atom_site_fract_x
_atom_site_fract_y
_atom_site_fract_z
_atom_site_U_iso_or_equiv
_atom_site_adp_type
_atom_site_occupancy
_atom_site_symmetry_multiplicity
_atom_site_calc_flag
_atom_site_refinement_flags
_atom_site_disorder_assembly
_atom_site_disorder_group
Fe1 Fe 0.45804(3) 0.32107(3) 0.225294(17) 0.02051(11) Uani 1 1 d . . .
N1 N 0.17081(17) 0.17472(17) 0.24642(8) 0.0140(5) Uani 1 1 d . . .
C1 C 0.1187(2) 0.2235(2) 0.20758(10) 0.0171(6) Uani 1 1 d . . .
H1 H 0.1569 0.2349 0.1765 0.021 Uiso 1 1 calc R . .
B1 B 0.2952(2) 0.1515(2) 0.23965(11) 0.0146(6) Uani 1 1 d . . .
N2 N 0.33447(17) 0.07387(17) 0.19653(8) 0.0138(5) Uani 1 1 d . . .
C2 C 0.0129(2) 0.2568(2) 0.21172(11) 0.0209(6) Uani 1 1 d . . .
H2 H -0.0214 0.2885 0.1833 0.025 Uiso 1 1 calc R . .
B2 B 0.1724(2) 0.6798(2) 0.08497(11) 0.0124(6) Uani 1 1 d . . .
N3 N 0.33763(17) 0.09376(17) 0.28967(8) 0.0139(5) Uani 1 1 d . . .
C3 C -0.0450(2) 0.2448(2) 0.25709(12) 0.0245(7) Uani 1 1 d . . .
B3 B 0.8747(2) 0.7602(2) 0.40059(12) 0.0164(6) Uani 1 1 d . . .
C4 C 0.0097(2) 0.1957(3) 0.29664(12) 0.0285(7) Uani 1 1 d . . .
H4 H -0.0266 0.1859 0.3284 0.034 Uiso 1 1 calc R . .
C5 C 0.1154(2) 0.1614(2) 0.29035(11) 0.0224(6) Uani 1 1 d . . .
H5 H 0.1507 0.1270 0.3179 0.027 Uiso 1 1 calc R . .
C6 C -0.1601(3) 0.2854(4) 0.26301(14) 0.0444(10) Uani 1 1 d . . .
H6A H -0.1970 0.2289 0.2688 0.067 Uiso 1 1 calc R . .
H6B H -0.1822 0.3245 0.2324 0.067 Uiso 1 1 calc R . .
H6C H -0.1764 0.3292 0.2917 0.067 Uiso 1 1 calc R . .
C11 C 0.2739(2) 0.0275(2) 0.17128(10) 0.0163(6) Uani 1 1 d . . .
H11 H 0.2007 0.0405 0.1797 0.020 Uiso 1 1 calc R . .
C12 C 0.3150(2) -0.0379(2) 0.13389(11) 0.0183(6) Uani 1 1 d . . .
H12 H 0.2700 -0.0683 0.1166 0.022 Uiso 1 1 calc R . .
C13 C 0.4222(2) -0.0601(2) 0.12103(10) 0.0172(6) Uani 1 1 d . . .
C14 C 0.4837(2) -0.0123(2) 0.14768(10) 0.0185(6) Uani 1 1 d . . .
H14 H 0.5573 -0.0253 0.1403 0.022 Uiso 1 1 calc R . .
C15 C 0.4391(2) 0.0531(2) 0.18435(10) 0.0179(6) Uani 1 1 d . . .
H15 H 0.4827 0.0849 0.2018 0.021 Uiso 1 1 calc R . .
C16 C 0.4693(2) -0.1314(2) 0.08062(11) 0.0240(6) Uani 1 1 d . . .
H16A H 0.4251 -0.1812 0.0782 0.036 Uiso 1 1 calc R . .
H16B H 0.5391 -0.1665 0.0888 0.036 Uiso 1 1 calc R . .
H16C H 0.4744 -0.0932 0.0484 0.036 Uiso 1 1 calc R . .
C21 C 0.3335(2) -0.0052(2) 0.29914(11) 0.0188(6) Uani 1 1 d . . .
H21 H 0.3040 -0.0390 0.2757 0.023 Uiso 1 1 calc R . .
C22 C 0.3703(2) -0.0581(2) 0.34141(11) 0.0255(7) Uani 1 1 d . . .
H22 H 0.3663 -0.1275 0.3468 0.031 Uiso 1 1 calc R . .
C23 C 0.4137(2) -0.0101(3) 0.37651(11) 0.0282(7) Uani 1 1 d . . .
C24 C 0.4160(2) 0.0916(3) 0.36686(11) 0.0257(7) Uani 1 1 d . . .
H24 H 0.4436 0.1272 0.3903 0.031 Uiso 1 1 calc R . .
C25 C 0.3786(2) 0.1413(2) 0.32365(10) 0.0185(6) Uani 1 1 d . . .
H25 H 0.3817 0.2108 0.3176 0.022 Uiso 1 1 calc R . .
C26 C 0.4564(3) -0.0669(4) 0.42297(14) 0.0492(11) Uani 1 1 d . . .
H26A H 0.5220 -0.0472 0.4290 0.074 Uiso 1 1 calc R . .
H26B H 0.4693 -0.1399 0.4181 0.074 Uiso 1 1 calc R . .
H26C H 0.4058 -0.0506 0.4520 0.074 Uiso 1 1 calc R . .
C31 C 0.3285(2) 0.2566(2) 0.22468(11) 0.0191(6) Uani 1 1 d . . .
C32 C 0.3045(2) 0.3467(2) 0.25329(14) 0.0282(7) Uani 1 1 d . . .
H32 H 0.2792 0.3495 0.2878 0.034 Uiso 1 1 calc R . .
C33 C 0.3244(3) 0.4304(2) 0.22192(17) 0.0395(10) Uani 1 1 d . . .
H33 H 0.3154 0.4983 0.2317 0.047 Uiso 1 1 calc R . .
C34 C 0.3599(3) 0.3949(3) 0.17387(16) 0.0400(10) Uani 1 1 d . . .
H34 H 0.3789 0.4352 0.1455 0.048 Uiso 1 1 calc R . .
C35 C 0.3627(2) 0.2890(2) 0.17468(12) 0.0265(7) Uani 1 1 d . . .
H35 H 0.3837 0.2467 0.1469 0.032 Uiso 1 1 calc R . .
C41 C 0.6083(2) 0.2469(2) 0.20666(12) 0.0244(7) Uani 1 1 d . . .
H41 H 0.6296 0.1985 0.1815 0.029 Uiso 1 1 calc R . .
C42 C 0.5793(2) 0.2259(2) 0.25824(12) 0.0218(6) Uani 1 1 d . . .
H42 H 0.5777 0.1608 0.2737 0.026 Uiso 1 1 calc R . .
C43 C 0.5531(2) 0.3192(2) 0.28259(13) 0.0266(7) Uani 1 1 d . . .
H43 H 0.5311 0.3275 0.3172 0.032 Uiso 1 1 calc R . .
C44 C 0.5656(2) 0.3979(2) 0.24621(14) 0.0308(8) Uani 1 1 d . . .
H44 H 0.5532 0.4682 0.2522 0.037 Uiso 1 1 calc R . .
C45 C 0.5996(2) 0.3538(2) 0.19963(13) 0.0289(7) Uani 1 1 d . . .
H45 H 0.6142 0.3892 0.1688 0.035 Uiso 1 1 calc R . .
C51 C 0.1663(2) 0.79415(19) 0.05894(10) 0.0135(5) Uani 1 1 d . . .
C52 C 0.2366(2) 0.8104(2) 0.01802(10) 0.0154(5) Uani 1 1 d . . .
H52 H 0.2847 0.7539 0.0049 0.019 Uiso 1 1 calc R . .
C53 C 0.2386(2) 0.9063(2) -0.00410(11) 0.0191(6) Uani 1 1 d . A .
C54 C 0.1690(2) 0.9911(2) 0.01356(11) 0.0189(6) Uani 1 1 d . . .
H54 H 0.1694 1.0565 -0.0018 0.023 Uiso 1 1 calc R . .
C55 C 0.0992(2) 0.9771(2) 0.05429(10) 0.0160(6) Uani 1 1 d . . .
C56 C 0.0985(2) 0.8808(2) 0.07666(10) 0.0143(5) Uani 1 1 d . . .
H56 H 0.0504 0.8740 0.1048 0.017 Uiso 1 1 calc R . .
C57 C 0.3154(2) 0.9182(2) -0.04773(12) 0.0255(7) Uani 1 1 d D . .
F51 F 0.4039(3) 0.8491(4) -0.04704(16) 0.0633(11) Uani 0.740(3) 1 d PD A 1
F52 F 0.3485(4) 1.0058(3) -0.04768(18) 0.0814(16) Uani 0.740(3) 1 d PD A 1
F53 F 0.2826(3) 0.9152(5) -0.09133(11) 0.0683(13) Uani 0.740(3) 1 d PD A 1
F51B F 0.2825(8) 0.9993(10) -0.0764(5) 0.0633(11) Uani 0.260(3) 1 d P A 2
F52B F 0.3252(13) 0.8423(9) -0.0792(5) 0.0814(16) Uani 0.260(3) 1 d P A 2
F53B F 0.4028(8) 0.9225(17) -0.0376(3) 0.0683(13) Uani 0.260(3) 1 d P A 2
C58 C 0.0265(2) 1.0669(2) 0.07604(11) 0.0210(6) Uani 1 1 d D . .
F54 F 0.07326(14) 1.11318(13) 0.10845(7) 0.0292(4) Uani 1 1 d D . .
F55 F -0.00760(14) 1.13803(12) 0.04095(7) 0.0284(4) Uani 1 1 d D . .
F56 F -0.05782(14) 1.04321(13) 0.10197(8) 0.0352(5) Uani 1 1 d D . .
C61 C 0.16689(19) 0.59714(19) 0.04334(10) 0.0127(5) Uani 1 1 d . . .
C62 C 0.1342(2) 0.62351(19) -0.00472(10) 0.0134(5) Uani 1 1 d . . .
H62 H 0.1173 0.6931 -0.0151 0.016 Uiso 1 1 calc R . .
C63 C 0.1255(2) 0.5508(2) -0.03814(10) 0.0147(5) Uani 1 1 d . B .
C64 C 0.1478(2) 0.4484(2) -0.02425(10) 0.0155(5) Uani 1 1 d . . .
H64 H 0.1402 0.3989 -0.0467 0.019 Uiso 1 1 calc R . .
C65 C 0.1813(2) 0.42052(19) 0.02327(10) 0.0143(5) Uani 1 1 d . . .
C66 C 0.1904(2) 0.4928(2) 0.05635(10) 0.0141(5) Uani 1 1 d . . .
H66 H 0.2131 0.4713 0.0888 0.017 Uiso 1 1 calc R . .
C67 C 0.0965(2) 0.5847(2) -0.09011(11) 0.0209(6) Uani 1 1 d D . .
F61 F 0.1170(15) 0.5113(4) -0.1226(2) 0.046(3) Uani 0.53(3) 1 d PD B 1
F62 F 0.1597(8) 0.6489(7) -0.1108(4) 0.0365(19) Uani 0.53(3) 1 d PD B 1
F63 F 0.0034(8) 0.6379(13) -0.0932(5) 0.056(4) Uani 0.53(3) 1 d PD B 1
F61B F 0.0165(10) 0.6634(9) -0.0903(6) 0.042(3) Uani 0.47(3) 1 d PD B 2
F62B F 0.0509(17) 0.5161(6) -0.1113(5) 0.051(4) Uani 0.47(3) 1 d PD B 2
F63B F 0.1679(7) 0.6086(18) -0.1211(4) 0.063(5) Uani 0.47(3) 1 d PD B 2
C68 C 0.2138(2) 0.3100(2) 0.03738(11) 0.0212(6) Uani 1 1 d D . .
F64 F 0.15475(16) 0.25312(13) 0.01861(7) 0.0299(4) Uani 1 1 d D . .
F65 F 0.31211(15) 0.27204(14) 0.01980(9) 0.0429(5) Uani 1 1 d D . .
F66 F 0.20929(15) 0.28971(12) 0.08732(6) 0.0271(4) Uani 1 1 d D . .
C71 C 0.0741(2) 0.67245(19) 0.12663(10) 0.0137(5) Uani 1 1 d . . .
C72 C -0.0284(2) 0.7149(2) 0.11516(10) 0.0150(5) Uani 1 1 d . . .
H72 H -0.0394 0.7491 0.0833 0.018 Uiso 1 1 calc R . .
C73 C -0.1144(2) 0.7087(2) 0.14877(11) 0.0177(6) Uani 1 1 d . . .
C74 C -0.1024(2) 0.6582(2) 0.19545(11) 0.0192(6) Uani 1 1 d . . .
H74 H -0.1608 0.6553 0.2188 0.023 Uiso 1 1 calc R . .
C75 C -0.0029(2) 0.6125(2) 0.20684(10) 0.0178(6) Uani 1 1 d . . .
C76 C 0.0834(2) 0.6192(2) 0.17299(10) 0.0152(5) Uani 1 1 d . . .
H76 H 0.1508 0.5863 0.1819 0.018 Uiso 1 1 calc R . .
C77 C -0.2206(2) 0.7604(2) 0.13508(12) 0.0239(7) Uani 1 1 d D . .
F71 F -0.23251(14) 0.76172(16) 0.08578(7) 0.0388(5) Uani 1 1 d D . .
F72 F -0.24353(14) 0.85820(13) 0.14718(7) 0.0308(4) Uani 1 1 d D . .
F73 F -0.29687(14) 0.71808(16) 0.15863(9) 0.0434(5) Uani 1 1 d D . .
C78 C 0.0157(2) 0.5532(2) 0.25552(11) 0.0236(6) Uani 1 1 d D . .
F74 F -0.07077(16) 0.55618(17) 0.28613(8) 0.0451(6) Uani 1 1 d D . .
F75 F 0.05644(17) 0.45501(14) 0.24881(7) 0.0402(5) Uani 1 1 d D . .
F76 F 0.08408(17) 0.58578(17) 0.28159(7) 0.0417(5) Uani 1 1 d D . .
C81 C 0.2859(2) 0.65446(19) 0.10938(10) 0.0125(5) Uani 1 1 d . . .
C82 C 0.3000(2) 0.68990(19) 0.15586(10) 0.0144(5) Uani 1 1 d . . .
H82 H 0.2412 0.7266 0.1748 0.017 Uiso 1 1 calc R . .
C83 C 0.3973(2) 0.6734(2) 0.17549(10) 0.0163(6) Uani 1 1 d . . .
C84 C 0.4857(2) 0.6223(2) 0.14859(11) 0.0176(6) Uani 1 1 d . . .
H84 H 0.5521 0.6109 0.1618 0.021 Uiso 1 1 calc R . .
C85 C 0.4741(2) 0.5885(2) 0.10186(11) 0.0171(6) Uani 1 1 d . . .
C86 C 0.3763(2) 0.6035(2) 0.08275(10) 0.0147(5) Uani 1 1 d . . .
H86 H 0.3708 0.5784 0.0508 0.018 Uiso 1 1 calc R . .
C87 C 0.4056(2) 0.7112(2) 0.22609(11) 0.0202(6) Uani 1 1 d D . .
F81 F 0.3377(2) 0.6826(3) 0.26064(8) 0.0733(9) Uani 1 1 d D . .
F82 F 0.3900(2) 0.81080(15) 0.22640(8) 0.0605(8) Uani 1 1 d D . .
F83 F 0.49757(19) 0.6777(2) 0.24408(9) 0.0611(7) Uani 1 1 d D . .
C88 C 0.5667(2) 0.5319(2) 0.07143(12) 0.0266(7) Uani 1 1 d D . .
F84 F 0.65607(14) 0.5321(2) 0.09175(9) 0.0526(6) Uani 1 1 d D . .
F85 F 0.56243(16) 0.43420(15) 0.06817(8) 0.0435(5) Uani 1 1 d D . .
F86 F 0.57497(15) 0.56858(17) 0.02411(7) 0.0412(5) Uani 1 1 d D . .
C91 C 0.9850(2) 0.6801(2) 0.40817(10) 0.0178(6) Uani 1 1 d . . .
C92 C 1.0784(2) 0.7126(2) 0.41224(10) 0.0189(6) Uani 1 1 d . . .
H92 H 1.0766 0.7830 0.4142 0.023 Uiso 1 1 calc R . .
C93 C 1.1739(2) 0.6455(2) 0.41349(11) 0.0228(6) Uani 1 1 d . . .
C94 C 1.1798(3) 0.5419(2) 0.41084(12) 0.0291(7) Uani 1 1 d . . .
H94 H 1.2449 0.4958 0.4112 0.035 Uiso 1 1 calc R . .
C95 C 1.0882(3) 0.5080(2) 0.40760(13) 0.0295(7) Uani 1 1 d . C .
C96 C 0.9931(2) 0.5752(2) 0.40653(11) 0.0223(6) Uani 1 1 d . . .
H96 H 0.9315 0.5492 0.4046 0.027 Uiso 1 1 calc R . .
C97 C 1.2730(2) 0.6823(2) 0.41590(12) 0.0284(7) Uani 1 1 d D . .
F91 F 1.25907(16) 0.77985(17) 0.42619(10) 0.0532(6) Uani 1 1 d D . .
F92 F 1.3320(2) 0.6327(2) 0.45066(12) 0.0804(10) Uani 1 1 d D . .
F93 F 1.3328(2) 0.6742(2) 0.37307(10) 0.0667(8) Uani 1 1 d D . .
C98 C 1.0924(3) 0.3969(3) 0.40486(15) 0.0405(9) Uani 1 1 d D . .
F94 F 1.1152(6) 0.3486(3) 0.44540(16) 0.081(2) Uani 0.659(3) 1 d PD C 1
F95 F 1.1768(4) 0.3532(3) 0.3722(2) 0.0747(13) Uani 0.659(3) 1 d PD C 1
F96 F 1.0130(4) 0.3744(3) 0.3866(3) 0.096(3) Uani 0.659(3) 1 d PD C 1
F94B F 1.0706(13) 0.3695(6) 0.3641(3) 0.081(2) Uani 0.341(3) 1 d PD C 2
F96B F 1.1662(9) 0.3341(6) 0.4233(7) 0.096(3) Uani 0.341(3) 1 d PD C 2
F95B F 1.0086(9) 0.3677(5) 0.4396(4) 0.0747(13) Uani 0.341(3) 1 d P C 2
C101 C 0.8634(2) 0.8613(2) 0.43377(10) 0.0157(5) Uani 1 1 d . . .
C102 C 0.8941(2) 0.8551(2) 0.48301(10) 0.0175(6) Uani 1 1 d . . .
H102 H 0.9272 0.7913 0.4968 0.021 Uiso 1 1 calc R . .
C103 C 0.8776(2) 0.9396(2) 0.51221(10) 0.0184(6) Uani 1 1 d . . .
C104 C 0.8303(2) 1.0348(2) 0.49364(11) 0.0208(6) Uani 1 1 d . . .
H104 H 0.8194 1.0924 0.5136 0.025 Uiso 1 1 calc R . .
C105 C 0.7996(2) 1.0427(2) 0.44503(11) 0.0200(6) Uani 1 1 d . . .
C106 C 0.8156(2) 0.9580(2) 0.41607(10) 0.0181(6) Uani 1 1 d . . .
H106 H 0.7933 0.9659 0.3829 0.022 Uiso 1 1 calc R . .
C107 C 0.9043(2) 0.9265(2) 0.56570(11) 0.0243(7) Uani 1 1 d D . .
F101 F 0.98821(15) 0.85496(15) 0.57328(7) 0.0330(4) Uani 1 1 d D . .
F102 F 0.92129(19) 1.01050(15) 0.58440(7) 0.0445(5) Uani 1 1 d D . .
F103 F 0.82610(16) 0.89770(19) 0.59597(7) 0.0439(6) Uani 1 1 d D . .
C108 C 0.7495(2) 1.1428(2) 0.42194(12) 0.0256(7) Uani 1 1 d D . .
F104 F 0.7318(2) 1.21747(15) 0.45343(8) 0.0552(7) Uani 1 1 d D . .
F105 F 0.80689(16) 1.17104(15) 0.38146(8) 0.0419(5) Uani 1 1 d D . .
F106 F 0.65713(15) 1.13950(16) 0.40470(8) 0.0420(5) Uani 1 1 d D . .
C111 C 0.7748(2) 0.7057(2) 0.41668(10) 0.0175(6) Uani 1 1 d . . .
C112 C 0.7135(2) 0.7196(2) 0.46206(11) 0.0188(6) Uani 1 1 d . . .
H112 H 0.7283 0.7649 0.4850 0.023 Uiso 1 1 calc R . .
C113 C 0.6310(2) 0.6693(2) 0.47499(11) 0.0207(6) Uani 1 1 d . . .
C114 C 0.6065(2) 0.6020(2) 0.44308(11) 0.0230(6) Uani 1 1 d . . .
H114 H 0.5507 0.5675 0.4520 0.028 Uiso 1 1 calc R . .
C115 C 0.6662(2) 0.5867(2) 0.39760(11) 0.0223(6) Uani 1 1 d . . .
C116 C 0.7480(2) 0.6375(2) 0.38475(11) 0.0195(6) Uani 1 1 d . . .
H116 H 0.7871 0.6256 0.3532 0.023 Uiso 1 1 calc R . .
C117 C 0.5667(2) 0.6921(2) 0.52356(12) 0.0265(7) Uani 1 1 d D . .
F111 F 0.52156(18) 0.79078(16) 0.52561(8) 0.0474(6) Uani 1 1 d D . .
F112 F 0.4910(2) 0.6406(2) 0.53254(9) 0.0609(7) Uani 1 1 d D . .
F113 F 0.62331(17) 0.67545(19) 0.56374(7) 0.0487(6) Uani 1 1 d D . .
C118 C 0.6437(3) 0.5136(3) 0.36232(12) 0.0303(7) Uani 1 1 d D . .
F114 F 0.54513(19) 0.5077(2) 0.36426(12) 0.0796(10) Uani 1 1 d D . .
F115 F 0.6938(3) 0.4201(2) 0.37179(13) 0.0904(11) Uani 1 1 d D . .
F116 F 0.6746(3) 0.5323(3) 0.31514(9) 0.0825(11) Uani 1 1 d D . .
C121 C 0.8718(2) 0.8030(2) 0.34152(10) 0.0156(5) Uani 1 1 d . . .
C122 C 0.7773(2) 0.8363(2) 0.31963(10) 0.0161(6) Uani 1 1 d . . .
H122 H 0.7154 0.8201 0.3365 0.019 Uiso 1 1 calc R . .
C123 C 0.7705(2) 0.8923(2) 0.27406(10) 0.0145(5) Uani 1 1 d . . .
C124 C 0.8584(2) 0.9167(2) 0.24759(10) 0.0163(6) Uani 1 1 d . . .
H124 H 0.8539 0.9552 0.2166 0.020 Uiso 1 1 calc R . .
C125 C 0.9536(2) 0.8826(2) 0.26814(10) 0.0169(6) Uani 1 1 d . D .
C126 C 0.9601(2) 0.8263(2) 0.31355(10) 0.0173(6) Uani 1 1 d . . .
H126 H 1.0267 0.8028 0.3260 0.021 Uiso 1 1 calc R . .
C127 C 0.6649(2) 0.9291(2) 0.25558(10) 0.0194(6) Uani 1 1 d D . .
F121 F 0.59666(13) 0.97614(14) 0.29189(6) 0.0283(4) Uani 1 1 d D . .
F122 F 0.66495(13) 0.99743(12) 0.21654(6) 0.0224(4) Uani 1 1 d D . .
F123 F 0.62184(14) 0.85520(13) 0.24103(7) 0.0291(4) Uani 1 1 d D . .
C128 C 1.0496(2) 0.9081(2) 0.24089(11) 0.0229(6) Uani 1 1 d D . .
F124 F 1.02926(18) 1.00321(18) 0.21633(10) 0.0394(6) Uani 0.809(3) 1 d PD D 1
F125 F 1.0891(2) 0.8490(2) 0.20436(11) 0.0444(7) Uani 0.809(3) 1 d PD D 1
F126 F 1.1230(2) 0.9158(3) 0.27018(9) 0.0437(7) Uani 0.809(3) 1 d PD D 1
F14B F 1.1357(7) 0.8222(7) 0.2483(4) 0.0394(6) Uani 0.191(3) 1 d PD D 2
F15B F 1.0795(10) 0.9795(9) 0.2593(5) 0.0444(7) Uani 0.191(3) 1 d PD D 2
F16B F 1.0529(9) 0.9171(12) 0.1933(3) 0.0437(7) Uani 0.191(3) 1 d PD D 2

loop_
_atom_site_aniso_label
_atom_site_aniso_U_11
_atom_site_aniso_U_22
_atom_site_aniso_U_33
_atom_site_aniso_U_23
_atom_site_aniso_U_13
_atom_site_aniso_U_12
Fe1 0.0144(2) 0.0150(2) 0.0337(3) 0.00442(17) -0.00898(17) -0.00509(16)
N1 0.0128(11) 0.0146(11) 0.0153(11) -0.0002(9) -0.0020(9) -0.0042(9)
C1 0.0165(14) 0.0199(14) 0.0154(13) 0.0017(11) -0.0039(11) -0.0041(11)
B1 0.0118(14) 0.0161(15) 0.0165(15) 0.0006(12) -0.0042(12) -0.0032(12)
N2 0.0117(11) 0.0172(11) 0.0131(11) 0.0022(9) -0.0027(9) -0.0043(9)
C2 0.0176(14) 0.0244(15) 0.0202(15) 0.0014(12) -0.0064(11) -0.0013(12)
B2 0.0116(14) 0.0106(14) 0.0150(14) -0.0024(11) -0.0014(11) -0.0017(11)
N3 0.0109(11) 0.0160(11) 0.0146(11) -0.0013(9) -0.0019(9) -0.0017(9)
C3 0.0152(14) 0.0331(17) 0.0247(16) -0.0038(13) -0.0033(12) -0.0023(12)
B3 0.0160(15) 0.0175(15) 0.0164(15) -0.0017(12) -0.0017(12) -0.0048(12)
C4 0.0163(15) 0.049(2) 0.0183(15) 0.0013(14) 0.0010(12) -0.0049(14)
C5 0.0184(15) 0.0341(17) 0.0147(14) 0.0030(12) -0.0023(11) -0.0059(13)
C6 0.0156(16) 0.078(3) 0.034(2) 0.0022(19) -0.0016(14) 0.0039(17)
C11 0.0130(13) 0.0193(14) 0.0180(14) 0.0033(11) -0.0036(11) -0.0063(11)
C12 0.0178(14) 0.0201(14) 0.0193(14) -0.0005(11) -0.0059(11) -0.0076(11)
C13 0.0196(14) 0.0182(14) 0.0143(13) 0.0029(11) -0.0020(11) -0.0056(11)
C14 0.0136(13) 0.0266(15) 0.0159(14) -0.0005(11) -0.0016(11) -0.0055(11)
C15 0.0135(13) 0.0258(15) 0.0161(14) -0.0015(11) -0.0029(11) -0.0068(11)
C16 0.0228(15) 0.0269(16) 0.0230(15) -0.0061(13) -0.0006(12) -0.0057(13)
C21 0.0212(14) 0.0166(14) 0.0181(14) -0.0003(11) -0.0008(11) -0.0031(11)
C22 0.0255(16) 0.0239(16) 0.0239(16) 0.0072(13) -0.0006(13) -0.0001(13)
C23 0.0181(15) 0.047(2) 0.0167(15) 0.0072(14) -0.0016(12) -0.0029(14)
C24 0.0190(15) 0.045(2) 0.0145(14) -0.0050(13) -0.0024(12) -0.0085(14)
C25 0.0150(13) 0.0239(15) 0.0173(14) -0.0050(11) -0.0009(11) -0.0048(11)
C26 0.045(2) 0.072(3) 0.030(2) 0.0223(19) -0.0170(17) -0.011(2)
C31 0.0112(13) 0.0175(14) 0.0295(16) 0.0052(12) -0.0085(11) -0.0039(11)
C32 0.0142(14) 0.0158(15) 0.054(2) -0.0035(14) -0.0045(14) -0.0011(11)
C33 0.0190(16) 0.0167(16) 0.083(3) 0.0105(17) -0.0165(18) -0.0031(13)
C34 0.0242(17) 0.0328(19) 0.068(3) 0.0313(19) -0.0266(18) -0.0167(15)
C35 0.0205(15) 0.0316(17) 0.0316(17) 0.0145(14) -0.0147(13) -0.0141(13)
C41 0.0150(14) 0.0261(16) 0.0335(17) -0.0010(13) -0.0066(12) -0.0054(12)
C42 0.0144(14) 0.0176(14) 0.0339(17) 0.0026(12) -0.0083(12) -0.0029(11)
C43 0.0208(15) 0.0267(16) 0.0354(18) -0.0041(14) -0.0107(13) -0.0074(13)
C44 0.0224(16) 0.0214(16) 0.053(2) 0.0006(15) -0.0152(15) -0.0091(13)
C45 0.0177(15) 0.0308(17) 0.0419(19) 0.0109(15) -0.0109(14) -0.0134(13)
C51 0.0119(13) 0.0127(13) 0.0174(13) -0.0011(10) -0.0068(10) -0.0034(10)
C52 0.0144(13) 0.0151(13) 0.0175(14) -0.0010(11) -0.0031(11) -0.0038(10)
C53 0.0184(14) 0.0207(14) 0.0201(14) 0.0026(11) -0.0064(11) -0.0073(11)
C54 0.0216(14) 0.0150(14) 0.0221(15) 0.0051(11) -0.0090(12) -0.0071(11)
C55 0.0158(13) 0.0119(13) 0.0220(14) -0.0019(11) -0.0094(11) -0.0031(10)
C56 0.0142(13) 0.0136(13) 0.0166(13) -0.0011(10) -0.0049(10) -0.0049(10)
C57 0.0281(17) 0.0215(15) 0.0276(17) 0.0050(13) -0.0012(13) -0.0088(13)
F51 0.0318(17) 0.073(3) 0.064(2) 0.039(2) 0.0248(16) 0.0142(17)
F52 0.114(4) 0.054(2) 0.085(3) -0.027(2) 0.065(3) -0.062(2)
F53 0.0353(18) 0.156(5) 0.0176(14) -0.003(2) -0.0002(12) -0.030(2)
F51B 0.0318(17) 0.073(3) 0.064(2) 0.039(2) 0.0248(16) 0.0142(17)
F52B 0.114(4) 0.054(2) 0.085(3) -0.027(2) 0.065(3) -0.062(2)
F53B 0.0353(18) 0.156(5) 0.0176(14) -0.003(2) -0.0002(12) -0.030(2)
C58 0.0219(15) 0.0145(14) 0.0275(16) 0.0005(12) -0.0088(12) -0.0031(11)
F54 0.0348(10) 0.0209(9) 0.0326(10) -0.0103(7) -0.0165(8) 0.0015(8)
F55 0.0350(10) 0.0135(8) 0.0356(10) 0.0011(7) -0.0182(8) 0.0037(7)
F56 0.0256(10) 0.0182(9) 0.0574(13) -0.0045(9) 0.0090(9) 0.0012(7)
C61 0.0087(12) 0.0129(13) 0.0168(13) -0.0017(10) 0.0009(10) -0.0034(10)
C62 0.0115(12) 0.0093(12) 0.0189(14) -0.0014(10) -0.0010(10) -0.0006(10)
C63 0.0133(13) 0.0140(13) 0.0164(13) -0.0017(10) 0.0006(10) -0.0020(10)
C64 0.0148(13) 0.0138(13) 0.0186(14) -0.0059(11) 0.0021(11) -0.0045(10)
C65 0.0127(13) 0.0110(13) 0.0194(14) -0.0017(10) 0.0031(10) -0.0042(10)
C66 0.0116(13) 0.0154(13) 0.0152(13) -0.0002(10) -0.0003(10) -0.0031(10)
C67 0.0263(16) 0.0161(14) 0.0203(15) -0.0039(11) -0.0053(12) -0.0020(12)
F61 0.101(9) 0.020(2) 0.019(2) -0.0082(16) -0.019(3) -0.005(3)
F62 0.046(4) 0.057(4) 0.014(3) 0.007(2) -0.004(2) -0.029(3)
F63 0.010(3) 0.119(9) 0.030(5) 0.032(6) -0.002(2) -0.001(4)
F61B 0.048(7) 0.038(4) 0.028(4) -0.008(3) -0.018(5) 0.025(4)
F62B 0.099(10) 0.028(3) 0.037(4) 0.000(2) -0.036(5) -0.025(4)
F63B 0.021(3) 0.143(13) 0.016(4) 0.021(6) 0.002(3) -0.004(5)
C68 0.0244(15) 0.0152(14) 0.0234(15) -0.0007(12) 0.0021(12) -0.0044(12)
F64 0.0534(12) 0.0153(8) 0.0258(9) -0.0011(7) -0.0066(8) -0.0167(8)
F65 0.0312(11) 0.0171(9) 0.0709(15) 0.0056(9) 0.0145(10) 0.0071(8)
F66 0.0418(11) 0.0176(8) 0.0233(9) 0.0046(7) -0.0109(8) -0.0075(8)
C71 0.0137(13) 0.0109(12) 0.0175(13) -0.0046(10) -0.0006(10) -0.0035(10)
C72 0.0153(13) 0.0119(13) 0.0184(14) -0.0035(10) -0.0028(11) -0.0025(10)
C73 0.0135(13) 0.0146(13) 0.0258(15) -0.0104(11) 0.0004(11) -0.0026(11)
C74 0.0172(14) 0.0172(14) 0.0237(15) -0.0089(12) 0.0073(11) -0.0062(11)
C75 0.0195(14) 0.0153(13) 0.0189(14) -0.0058(11) 0.0033(11) -0.0053(11)
C76 0.0148(13) 0.0116(13) 0.0189(14) -0.0029(10) 0.0002(11) -0.0020(10)
C77 0.0143(14) 0.0246(16) 0.0332(17) -0.0124(13) -0.0006(12) -0.0018(12)
F71 0.0223(10) 0.0550(13) 0.0355(11) -0.0237(10) -0.0128(8) 0.0116(9)
F72 0.0224(9) 0.0246(9) 0.0433(11) -0.0160(8) -0.0074(8) 0.0068(7)
F73 0.0143(9) 0.0460(12) 0.0712(15) -0.0034(11) 0.0001(9) -0.0102(8)
C78 0.0244(16) 0.0222(15) 0.0230(15) -0.0014(12) 0.0077(12) -0.0056(12)
F74 0.0357(11) 0.0591(14) 0.0316(11) 0.0124(10) 0.0172(9) -0.0015(10)
F75 0.0606(14) 0.0202(10) 0.0330(11) 0.0050(8) 0.0065(10) 0.0014(9)
F76 0.0561(13) 0.0503(13) 0.0244(10) 0.0077(9) -0.0121(9) -0.0229(11)
C81 0.0135(13) 0.0077(12) 0.0166(13) 0.0018(10) -0.0002(10) -0.0041(10)
C82 0.0145(13) 0.0111(12) 0.0170(13) 0.0000(10) -0.0006(10) -0.0014(10)
C83 0.0186(14) 0.0141(13) 0.0184(14) 0.0024(11) -0.0044(11) -0.0082(11)
C84 0.0122(13) 0.0167(14) 0.0255(15) 0.0031(11) -0.0052(11) -0.0059(11)
C85 0.0124(13) 0.0163(14) 0.0214(14) 0.0020(11) 0.0025(11) -0.0030(11)
C86 0.0158(13) 0.0129(13) 0.0156(13) -0.0002(10) -0.0001(11) -0.0036(10)
C87 0.0220(15) 0.0171(14) 0.0228(15) 0.0008(11) -0.0070(12) -0.0050(12)
F81 0.096(2) 0.127(3) 0.0218(11) -0.0173(13) 0.0081(12) -0.080(2)
F82 0.125(2) 0.0199(10) 0.0369(12) -0.0090(9) -0.0316(14) -0.0003(12)
F83 0.0551(15) 0.0691(17) 0.0565(15) -0.0323(13) -0.0392(12) 0.0181(12)
C88 0.0132(14) 0.0356(18) 0.0287(17) -0.0004(14) 0.0008(12) -0.0007(13)
F84 0.0112(9) 0.0924(19) 0.0514(13) -0.0227(13) -0.0004(9) 0.0011(10)
F85 0.0373(12) 0.0302(11) 0.0544(13) -0.0093(10) 0.0145(10) 0.0082(9)
F86 0.0304(11) 0.0558(13) 0.0297(11) 0.0041(9) 0.0147(8) 0.0001(9)
C91 0.0212(14) 0.0195(14) 0.0125(13) -0.0015(11) -0.0024(11) -0.0031(11)
C92 0.0202(14) 0.0190(14) 0.0167(14) -0.0019(11) -0.0033(11) -0.0010(11)
C93 0.0202(15) 0.0266(16) 0.0208(15) -0.0042(12) -0.0059(12) -0.0003(12)
C94 0.0271(17) 0.0258(16) 0.0322(18) -0.0051(14) -0.0115(14) 0.0055(13)
C95 0.0361(18) 0.0192(16) 0.0327(18) -0.0028(13) -0.0126(14) 0.0005(13)
C96 0.0252(16) 0.0202(15) 0.0224(15) 0.0005(12) -0.0084(12) -0.0042(12)
C97 0.0207(16) 0.0290(17) 0.0334(18) -0.0073(14) -0.0046(13) 0.0029(13)
F91 0.0239(11) 0.0480(13) 0.0919(18) -0.0368(13) 0.0003(11) -0.0091(9)
F92 0.0462(15) 0.095(2) 0.109(2) 0.0447(18) -0.0525(16) -0.0300(15)
F93 0.0503(15) 0.099(2) 0.0599(16) -0.0431(15) 0.0253(12) -0.0382(14)
C98 0.046(2) 0.0241(18) 0.052(2) -0.0023(16) -0.0215(19) 0.0011(16)
F94 0.175(7) 0.0201(19) 0.047(2) 0.0107(16) -0.025(3) -0.011(3)
F95 0.100(4) 0.0242(17) 0.092(3) -0.0175(18) 0.030(3) -0.0045(19)
F96 0.064(3) 0.0203(18) 0.212(8) -0.034(3) -0.075(4) 0.0072(19)
F94B 0.175(7) 0.0201(19) 0.047(2) 0.0107(16) -0.025(3) -0.011(3)
F96B 0.064(3) 0.0203(18) 0.212(8) -0.034(3) -0.075(4) 0.0072(19)
F95B 0.100(4) 0.0242(17) 0.092(3) -0.0175(18) 0.030(3) -0.0045(19)
C101 0.0117(13) 0.0193(14) 0.0165(13) -0.0007(11) 0.0016(10) -0.0050(11)
C102 0.0156(14) 0.0187(14) 0.0186(14) 0.0002(11) -0.0005(11) -0.0051(11)
C103 0.0180(14) 0.0227(15) 0.0160(14) -0.0022(11) 0.0009(11) -0.0079(11)
C104 0.0213(15) 0.0198(15) 0.0209(15) -0.0055(12) 0.0047(12) -0.0047(12)
C105 0.0184(14) 0.0190(14) 0.0211(15) -0.0009(12) 0.0026(11) -0.0020(11)
C106 0.0184(14) 0.0211(14) 0.0146(13) -0.0011(11) -0.0001(11) -0.0041(11)
C107 0.0265(16) 0.0286(16) 0.0199(15) -0.0039(12) -0.0013(12) -0.0098(13)
F101 0.0340(11) 0.0413(11) 0.0232(9) -0.0009(8) -0.0110(8) -0.0029(9)
F102 0.0763(16) 0.0331(11) 0.0297(11) -0.0091(9) -0.0216(10) -0.0144(11)
F103 0.0352(11) 0.0843(17) 0.0153(9) 0.0038(10) 0.0020(8) -0.0229(11)
C108 0.0280(17) 0.0208(15) 0.0254(16) -0.0043(13) -0.0003(13) 0.0014(13)
F104 0.0924(19) 0.0220(10) 0.0443(13) -0.0119(9) -0.0194(12) 0.0142(11)
F105 0.0340(11) 0.0359(11) 0.0469(12) 0.0203(9) 0.0067(9) 0.0027(9)
F106 0.0237(10) 0.0386(12) 0.0588(14) 0.0064(10) -0.0090(9) 0.0051(8)
C111 0.0175(14) 0.0172(14) 0.0171(14) 0.0019(11) -0.0032(11) -0.0016(11)
C112 0.0184(14) 0.0190(14) 0.0188(14) -0.0003(11) -0.0034(11) -0.0025(11)
C113 0.0178(14) 0.0242(15) 0.0191(14) 0.0015(12) -0.0004(11) -0.0030(12)
C114 0.0178(14) 0.0249(16) 0.0273(16) 0.0009(12) -0.0004(12) -0.0077(12)
C115 0.0217(15) 0.0208(15) 0.0252(16) -0.0017(12) -0.0038(12) -0.0053(12)
C116 0.0196(14) 0.0208(15) 0.0175(14) -0.0016(11) -0.0009(11) -0.0025(12)
C117 0.0217(16) 0.0323(18) 0.0254(16) 0.0016(13) 0.0014(13) -0.0073(13)
F111 0.0499(13) 0.0439(13) 0.0365(12) -0.0016(10) 0.0149(10) 0.0108(10)
F112 0.0575(15) 0.0867(19) 0.0494(14) -0.0253(13) 0.0301(12) -0.0483(14)
F113 0.0404(12) 0.0767(17) 0.0214(10) 0.0008(10) 0.0006(9) 0.0042(11)
C118 0.0300(18) 0.0349(19) 0.0300(18) -0.0075(14) 0.0017(14) -0.0155(15)
F114 0.0381(14) 0.111(2) 0.105(2) -0.078(2) 0.0123(14) -0.0365(15)
F115 0.124(3) 0.0395(15) 0.110(3) -0.0366(16) -0.056(2) 0.0086(16)
F116 0.130(3) 0.110(2) 0.0365(14) -0.0262(14) 0.0092(15) -0.093(2)
C121 0.0170(14) 0.0144(13) 0.0155(13) -0.0042(10) -0.0002(11) -0.0028(11)
C122 0.0142(13) 0.0180(14) 0.0160(13) -0.0037(11) 0.0018(11) -0.0033(11)
C123 0.0134(13) 0.0140(13) 0.0164(13) -0.0050(10) -0.0015(10) -0.0015(10)
C124 0.0184(14) 0.0176(14) 0.0138(13) -0.0024(11) -0.0013(11) -0.0050(11)
C125 0.0156(14) 0.0214(14) 0.0156(13) -0.0066(11) 0.0017(11) -0.0074(11)
C126 0.0149(13) 0.0214(14) 0.0155(13) -0.0049(11) -0.0022(11) -0.0018(11)
C127 0.0168(14) 0.0217(15) 0.0187(14) -0.0023(12) -0.0003(11) -0.0017(11)
F121 0.0188(9) 0.0340(10) 0.0254(9) -0.0007(8) 0.0046(7) 0.0075(7)
F122 0.0210(9) 0.0239(9) 0.0198(8) 0.0029(7) -0.0044(7) 0.0012(7)
F123 0.0238(9) 0.0265(9) 0.0412(11) -0.0002(8) -0.0141(8) -0.0102(7)
C128 0.0200(15) 0.0319(17) 0.0186(15) -0.0035(13) 0.0008(12) -0.0094(13)
F124 0.0272(12) 0.0318(13) 0.0565(16) 0.0186(12) 0.0044(11) -0.0093(10)
F125 0.0382(15) 0.0451(16) 0.0519(17) -0.0273(14) 0.0283(13) -0.0192(13)
F126 0.0254(13) 0.085(2) 0.0295(13) 0.0131(13) -0.0088(10) -0.0346(14)
F14B 0.0272(12) 0.0318(13) 0.0565(16) 0.0186(12) 0.0044(11) -0.0093(10)
F15B 0.0382(15) 0.0451(16) 0.0519(17) -0.0273(14) 0.0283(13) -0.0192(13)
F16B 0.0254(13) 0.085(2) 0.0295(13) 0.0131(13) -0.0088(10) -0.0346(14)

loop_
_atom_type_symbol
_atom_type_description
_atom_type_scat_dispersion_real
_atom_type_scat_dispersion_imag
_atom_type_scat_source
C C 0.0033 0.0016 'International Tables Vol C Tables 4.2.6.8 and 6.1.1.4'
H H 0.0000 0.0000 'International Tables Vol C Tables 4.2.6.8 and 6.1.1.4'
B B 0.0013 0.0007 'International Tables Vol C Tables 4.2.6.8 and 6.1.1.4'
N N 0.0061 0.0033 'International Tables Vol C Tables 4.2.6.8 and 6.1.1.4'
Fe Fe 0.3463 0.8444 'International Tables Vol C Tables 4.2.6.8 and 6.1.1.4'
F F 0.0171 0.0103 'International Tables Vol C Tables 4.2.6.8 and 6.1.1.4'

loop_
_geom_angle_atom_site_label_1
_geom_angle_atom_site_label_2
_geom_angle_atom_site_label_3
_geom_angle
_geom_angle_site_symmetry_1
_geom_angle_site_symmetry_3
_geom_angle_publ_flag
C34 Fe1 C35 40.70(13) . . ?
C34 Fe1 C45 103.65(13) . . ?
C35 Fe1 C45 119.10(14) . . ?
C34 Fe1 C44 116.03(13) . . ?
C35 Fe1 C44 152.04(13) . . ?
C45 Fe1 C44 40.28(14) . . ?
C34 Fe1 C32 67.59(15) . . ?
C35 Fe1 C32 68.14(14) . . ?
C45 Fe1 C32 158.17(13) . . ?
C44 Fe1 C32 123.84(14) . . ?
C34 Fe1 C33 40.07(17) . . ?
C35 Fe1 C33 68.18(15) . . ?
C45 Fe1 C33 120.31(13) . . ?
C44 Fe1 C33 103.75(14) . . ?
C32 Fe1 C33 40.32(13) . . ?
C34 Fe1 C41 123.71(16) . . ?
C35 Fe1 C41 109.02(13) . . ?
C45 Fe1 C41 40.68(12) . . ?
C44 Fe1 C41 68.12(13) . . ?
C32 Fe1 C41 160.54(12) . . ?
C33 Fe1 C41 158.25(14) . . ?
C34 Fe1 C43 152.16(14) . . ?
C35 Fe1 C43 166.52(12) . . ?
C45 Fe1 C43 67.86(13) . . ?
C44 Fe1 C43 40.44(13) . . ?
C32 Fe1 C43 110.02(14) . . ?
C33 Fe1 C43 119.71(15) . . ?
C41 Fe1 C43 67.97(13) . . ?
C34 Fe1 C42 162.87(16) . . ?
C35 Fe1 C42 129.01(13) . . ?
C45 Fe1 C42 68.02(12) . . ?
C44 Fe1 C42 67.97(12) . . ?
C32 Fe1 C42 125.45(13) . . ?
C33 Fe1 C42 157.06(16) . . ?
C41 Fe1 C42 40.44(12) . . ?
C43 Fe1 C42 40.32(12) . . ?
C34 Fe1 C31 68.88(12) . . ?
C35 Fe1 C31 41.06(12) . . ?
C45 Fe1 C31 156.66(13) . . ?
C44 Fe1 C31 163.02(14) . . ?
C32 Fe1 C31 41.00(12) . . ?
C33 Fe1 C31 68.95(12) . . ?
C41 Fe1 C31 124.10(12) . . ?
C43 Fe1 C31 128.79(12) . . ?
C42 Fe1 C31 112.52(11) . . ?
C5 N1 C1 117.9(2) . . ?
C5 N1 B1 123.8(2) . . ?
C1 N1 B1 117.7(2) . . ?
N1 C1 C2 122.0(3) . . ?
N1 C1 H1 119.0 . . ?
C2 C1 H1 119.0 . . ?
C31 B1 N2 110.6(2) . . ?
C31 B1 N3 116.8(2) . . ?
N2 B1 N3 105.2(2) . . ?
C31 B1 N1 106.3(2) . . ?
N2 B1 N1 109.7(2) . . ?
N3 B1 N1 108.1(2) . . ?
C11 N2 C15 118.0(2) . . ?
C11 N2 B1 126.2(2) . . ?
C15 N2 B1 115.8(2) . . ?
C1 C2 C3 120.5(3) . . ?
C1 C2 H2 119.7 . . ?
C3 C2 H2 119.7 . . ?
C61 B2 C71 104.9(2) . . ?
C61 B2 C51 111.6(2) . . ?
C71 B2 C51 112.7(2) . . ?
C61 B2 C81 110.8(2) . . ?
C71 B2 C81 113.1(2) . . ?
C51 B2 C81 103.9(2) . . ?
C25 N3 C21 118.3(2) . . ?
C25 N3 B1 121.4(2) . . ?
C21 N3 B1 120.3(2) . . ?
C4 C3 C2 116.7(3) . . ?
C4 C3 C6 122.0(3) . . ?
C2 C3 C6 121.3(3) . . ?
C111 B3 C91 110.7(2) . . ?
C111 B3 C121 110.0(2) . . ?
C91 B3 C121 109.8(2) . . ?
C111 B3 C101 109.1(2) . . ?
C91 B3 C101 111.8(2) . . ?
C121 B3 C101 105.3(2) . . ?
C5 C4 C3 120.7(3) . . ?
C5 C4 H4 119.7 . . ?
C3 C4 H4 119.7 . . ?
N1 C5 C4 122.1(3) . . ?
N1 C5 H5 119.0 . . ?
C4 C5 H5 119.0 . . ?
C3 C6 H6A 109.5 . . ?
C3 C6 H6B 109.5 . . ?
H6A C6 H6B 109.5 . . ?
C3 C6 H6C 109.5 . . ?
H6A C6 H6C 109.5 . . ?
H6B C6 H6C 109.5 . . ?
N2 C11 C12 122.0(2) . . ?
N2 C11 H11 119.0 . . ?
C12 C11 H11 119.0 . . ?
C11 C12 C13 120.7(3) . . ?
C11 C12 H12 119.6 . . ?
C13 C12 H12 119.6 . . ?
C12 C13 C14 116.6(3) . . ?
C12 C13 C16 121.9(3) . . ?
C14 C13 C16 121.5(3) . . ?
C15 C14 C13 120.6(3) . . ?
C15 C14 H14 119.7 . . ?
C13 C14 H14 119.7 . . ?
N2 C15 C14 122.1(3) . . ?
N2 C15 H15 119.0 . . ?
C14 C15 H15 119.0 . . ?
C13 C16 H16A 109.5 . . ?
C13 C16 H16B 109.5 . . ?
H16A C16 H16B 109.5 . . ?
C13 C16 H16C 109.5 . . ?
H16A C16 H16C 109.5 . . ?
H16B C16 H16C 109.5 . . ?
N3 C21 C22 122.2(3) . . ?
N3 C21 H21 118.9 . . ?
C22 C21 H21 118.9 . . ?
C21 C22 C23 120.0(3) . . ?
C21 C22 H22 120.0 . . ?
C23 C22 H22 120.0 . . ?
C24 C23 C22 117.3(3) . . ?
C24 C23 C26 121.6(3) . . ?
C22 C23 C26 121.1(3) . . ?
C25 C24 C23 120.6(3) . . ?
C25 C24 H24 119.7 . . ?
C23 C24 H24 119.7 . . ?
N3 C25 C24 121.6(3) . . ?
N3 C25 H25 119.2 . . ?
C24 C25 H25 119.2 . . ?
C23 C26 H26A 109.5 . . ?
C23 C26 H26B 109.5 . . ?
H26A C26 H26B 109.5 . . ?
C23 C26 H26C 109.5 . . ?
H26A C26 H26C 109.5 . . ?
H26B C26 H26C 109.5 . . ?
C35 C31 C32 105.6(3) . . ?
C35 C31 B1 125.4(3) . . ?
C32 C31 B1 127.1(3) . . ?
C35 C31 Fe1 68.75(16) . . ?
C32 C31 Fe1 69.19(16) . . ?
B1 C31 Fe1 138.68(19) . . ?
C33 C32 C31 109.3(3) . . ?
C33 C32 Fe1 69.87(19) . . ?
C31 C32 Fe1 69.82(17) . . ?
C33 C32 H32 125.4 . . ?
C31 C32 H32 125.4 . . ?
Fe1 C32 H32 126.5 . . ?
C34 C33 C32 107.8(3) . . ?
C34 C33 Fe1 69.4(2) . . ?
C32 C33 Fe1 69.81(18) . . ?
C34 C33 H33 126.1 . . ?
C32 C33 H33 126.1 . . ?
Fe1 C33 H33 126.2 . . ?
C33 C34 C35 108.9(3) . . ?
C33 C34 Fe1 70.5(2) . . ?
C35 C34 Fe1 69.74(17) . . ?
C33 C34 H34 125.6 . . ?
C35 C34 H34 125.6 . . ?
Fe1 C34 H34 125.8 . . ?
C34 C35 C31 108.5(3) . . ?
C34 C35 Fe1 69.55(19) . . ?
C31 C35 Fe1 70.18(17) . . ?
C34 C35 H35 125.8 . . ?
C31 C35 H35 125.8 . . ?
Fe1 C35 H35 126.1 . . ?
C42 C41 C45 107.5(3) . . ?
C42 C41 Fe1 69.90(17) . . ?
C45 C41 Fe1 69.27(18) . . ?
C42 C41 H41 126.3 . . ?
C45 C41 H41 126.3 . . ?
Fe1 C41 H41 126.1 . . ?
C43 C42 C41 108.0(3) . . ?
C43 C42 Fe1 69.73(17) . . ?
C41 C42 Fe1 69.66(17) . . ?
C43 C42 H42 126.0 . . ?
C41 C42 H42 126.0 . . ?
Fe1 C42 H42 126.2 . . ?
C44 C43 C42 108.0(3) . . ?
C44 C43 Fe1 69.43(18) . . ?
C42 C43 Fe1 69.95(17) . . ?
C44 C43 H43 126.0 . . ?
C42 C43 H43 126.0 . . ?
Fe1 C43 H43 126.2 . . ?
C45 C44 C43 108.1(3) . . ?
C45 C44 Fe1 69.80(17) . . ?
C43 C44 Fe1 70.13(17) . . ?
C45 C44 H44 125.9 . . ?
C43 C44 H44 125.9 . . ?
Fe1 C44 H44 125.7 . . ?
C44 C45 C41 108.3(3) . . ?
C44 C45 Fe1 69.92(18) . . ?
C41 C45 Fe1 70.06(17) . . ?
C44 C45 H45 125.8 . . ?
C41 C45 H45 125.8 . . ?
Fe1 C45 H45 125.8 . . ?
C56 C51 C52 115.7(2) . . ?
C56 C51 B2 124.4(2) . . ?
C52 C51 B2 119.8(2) . . ?
C53 C52 C51 122.5(3) . . ?
C53 C52 H52 118.8 . . ?
C51 C52 H52 118.8 . . ?
C54 C53 C52 120.8(3) . . ?
C54 C53 C57 119.5(3) . . ?
C52 C53 C57 119.7(3) . . ?
C55 C54 C53 117.8(3) . . ?
C55 C54 H54 121.1 . . ?
C53 C54 H54 121.1 . . ?
C54 C55 C56 121.1(3) . . ?
C54 C55 C58 119.5(2) . . ?
C56 C55 C58 119.4(3) . . ?
C55 C56 C51 122.1(3) . . ?
C55 C56 H56 118.9 . . ?
C51 C56 H56 118.9 . . ?
F53B C57 F51B 106.9(10) . . ?
F53 C57 F51 105.8(4) . . ?
F53 C57 F52 106.0(4) . . ?
F51 C57 F52 102.9(3) . . ?
F53B C57 F52B 107.1(10) . . ?
F51B C57 F52B 103.1(10) . . ?
F51 C57 F52B 64.1(8) . . ?
F52 C57 F52B 136.7(5) . . ?
F53B C57 C53 116.2(5) . . ?
F53 C57 C53 115.4(3) . . ?
F51B C57 C53 111.8(4) . . ?
F51 C57 C53 113.5(3) . . ?
F52 C57 C53 112.0(3) . . ?
F52B C57 C53 110.9(4) . . ?
F56 C58 F55 106.9(2) . . ?
F56 C58 F54 106.0(2) . . ?
F55 C58 F54 105.9(2) . . ?
F56 C58 C55 113.1(2) . . ?
F55 C58 C55 112.7(2) . . ?
F54 C58 C55 111.7(2) . . ?
C62 C61 C66 116.1(2) . . ?
C62 C61 B2 123.8(2) . . ?
C66 C61 B2 120.0(2) . . ?
C61 C62 C63 122.0(2) . . ?
C61 C62 H62 119.0 . . ?
C63 C62 H62 119.0 . . ?
C64 C63 C62 120.9(2) . . ?
C64 C63 C67 120.3(2) . . ?
C62 C63 C67 118.8(2) . . ?
C65 C64 C63 118.1(2) . . ?
C65 C64 H64 121.0 . . ?
C63 C64 H64 121.0 . . ?
C66 C65 C64 121.0(2) . . ?
C66 C65 C68 120.2(2) . . ?
C64 C65 C68 118.7(2) . . ?
C65 C66 C61 121.9(2) . . ?
C65 C66 H66 119.0 . . ?
C61 C66 H66 119.0 . . ?
F63B C67 F63 116.9(8) . . ?
F63B C67 F61 75.5(7) . . ?
F63 C67 F61 111.4(7) . . ?
F63B C67 F61B 106.5(9) . . ?
F63B C67 F62B 109.1(6) . . ?
F61B C67 F62B 98.4(7) . . ?
F63 C67 F62 103.5(7) . . ?
F61 C67 F62 101.5(5) . . ?
F61B C67 F62 88.1(8) . . ?
F62B C67 F62 131.6(6) . . ?
F63B C67 C63 117.0(5) . . ?
F63 C67 C63 115.5(7) . . ?
F61 C67 C63 114.0(3) . . ?
F61B C67 C63 112.3(7) . . ?
F62B C67 C63 111.9(4) . . ?
F62 C67 C63 109.4(4) . . ?
F64 C68 F65 105.5(2) . . ?
F64 C68 F66 106.3(2) . . ?
F65 C68 F66 106.2(2) . . ?
F64 C68 C65 112.7(2) . . ?
F65 C68 C65 112.2(2) . . ?
F66 C68 C65 113.3(2) . . ?
C76 C71 C72 115.4(2) . . ?
C76 C71 B2 124.2(2) . . ?
C72 C71 B2 120.2(2) . . ?
C73 C72 C71 122.3(3) . . ?
C73 C72 H72 118.8 . . ?
C71 C72 H72 118.8 . . ?
C74 C73 C72 120.9(3) . . ?
C74 C73 C77 119.8(3) . . ?
C72 C73 C77 119.3(3) . . ?
C75 C74 C73 117.9(3) . . ?
C75 C74 H74 121.0 . . ?
C73 C74 H74 121.0 . . ?
C74 C75 C76 121.0(3) . . ?
C74 C75 C78 120.9(3) . . ?
C76 C75 C78 118.1(3) . . ?
C71 C76 C75 122.4(3) . . ?
C71 C76 H76 118.8 . . ?
C75 C76 H76 118.8 . . ?
F71 C77 F73 106.5(2) . . ?
F71 C77 F72 105.3(2) . . ?
F73 C77 F72 105.7(2) . . ?
F71 C77 C73 113.5(2) . . ?
F73 C77 C73 113.0(3) . . ?
F72 C77 C73 112.2(2) . . ?
F74 C78 F76 106.5(2) . . ?
F74 C78 F75 106.5(2) . . ?
F76 C78 F75 105.0(3) . . ?
F74 C78 C75 113.2(3) . . ?
F76 C78 C75 112.6(2) . . ?
F75 C78 C75 112.4(2) . . ?
C82 C81 C86 115.9(2) . . ?
C82 C81 B2 122.2(2) . . ?
C86 C81 B2 121.7(2) . . ?
C83 C82 C81 122.5(2) . . ?
C83 C82 H82 118.8 . . ?
C81 C82 H82 118.8 . . ?
C84 C83 C82 120.7(3) . . ?
C84 C83 C87 120.0(2) . . ?
C82 C83 C87 119.3(3) . . ?
C85 C84 C83 118.0(2) . . ?
C85 C84 H84 121.0 . . ?
C83 C84 H84 121.0 . . ?
C84 C85 C86 121.2(3) . . ?
C84 C85 C88 120.3(3) . . ?
C86 C85 C88 118.5(3) . . ?
C85 C86 C81 121.8(3) . . ?
C85 C86 H86 119.1 . . ?
C81 C86 H86 119.1 . . ?
F82 C87 F81 106.5(3) . . ?
F82 C87 F83 105.6(3) . . ?
F81 C87 F83 104.9(3) . . ?
F82 C87 C83 113.0(2) . . ?
F81 C87 C83 112.4(2) . . ?
F83 C87 C83 113.7(2) . . ?
F86 C88 F84 108.1(3) . . ?
F86 C88 F85 105.5(3) . . ?
F84 C88 F85 105.7(3) . . ?
F86 C88 C85 112.9(2) . . ?
F84 C88 C85 112.0(3) . . ?
F85 C88 C85 112.2(2) . . ?
C92 C91 C96 115.8(3) . . ?
C92 C91 B3 122.0(2) . . ?
C96 C91 B3 121.9(3) . . ?
C93 C92 C91 122.3(3) . . ?
C93 C92 H92 118.9 . . ?
C91 C92 H92 118.9 . . ?
C94 C93 C92 120.7(3) . . ?
C94 C93 C97 118.0(3) . . ?
C92 C93 C97 121.3(3) . . ?
C95 C94 C93 118.0(3) . . ?
C95 C94 H94 121.0 . . ?
C93 C94 H94 121.0 . . ?
C94 C95 C96 121.2(3) . . ?
C94 C95 C98 119.0(3) . . ?
C96 C95 C98 119.8(3) . . ?
C95 C96 C91 122.1(3) . . ?
C95 C96 H96 119.0 . . ?
C91 C96 H96 119.0 . . ?
F92 C97 F93 105.7(3) . . ?
F92 C97 F91 105.4(3) . . ?
F93 C97 F91 104.6(3) . . ?
F92 C97 C93 113.2(3) . . ?
F93 C97 C93 113.2(3) . . ?
F91 C97 C93 113.9(3) . . ?
F94B C98 F96B 111.7(8) . . ?
F94 C98 F96 113.2(5) . . ?
F94 C98 F95 100.8(4) . . ?
F96 C98 F95 103.6(4) . . ?
F94B C98 F95B 101.0(8) . . ?
F96B C98 F95B 96.0(9) . . ?
F94B C98 C95 115.5(5) . . ?
F94 C98 C95 112.6(3) . . ?
F96B C98 C95 119.8(5) . . ?
F96 C98 C95 114.5(3) . . ?
F95 C98 C95 110.7(3) . . ?
F95B C98 C95 109.0(4) . . ?
C106 C101 C102 115.6(3) . . ?
C106 C101 B3 122.2(2) . . ?
C102 C101 B3 122.1(2) . . ?
C103 C102 C101 121.9(3) . . ?
C103 C102 H102 119.1 . . ?
C101 C102 H102 119.1 . . ?
C104 C103 C102 121.4(3) . . ?
C104 C103 C107 119.3(3) . . ?
C102 C103 C107 119.2(3) . . ?
C105 C104 C103 117.7(3) . . ?
C105 C104 H104 121.1 . . ?
C103 C104 H104 121.1 . . ?
C104 C105 C106 120.8(3) . . ?
C104 C105 C108 121.0(3) . . ?
C106 C105 C108 118.1(3) . . ?
C105 C106 C101 122.6(3) . . ?
C105 C106 H106 118.7 . . ?
C101 C106 H106 118.7 . . ?
F101 C107 F102 106.4(2) . . ?
F101 C107 F103 105.1(2) . . ?
F102 C107 F103 106.2(3) . . ?
F101 C107 C103 113.7(2) . . ?
F102 C107 C103 113.8(3) . . ?
F103 C107 C103 111.0(2) . . ?
F104 C108 F105 107.5(3) . . ?
F104 C108 F106 106.6(3) . . ?
F105 C108 F106 104.6(2) . . ?
F104 C108 C105 113.5(3) . . ?
F105 C108 C105 112.1(2) . . ?
F106 C108 C105 112.0(3) . . ?
C112 C111 C116 115.4(3) . . ?
C112 C111 B3 124.1(2) . . ?
C116 C111 B3 120.4(2) . . ?
C111 C112 C113 122.3(3) . . ?
C111 C112 H112 118.9 . . ?
C113 C112 H112 118.9 . . ?
C114 C113 C112 121.2(3) . . ?
C114 C113 C117 120.2(3) . . ?
C112 C113 C117 118.6(3) . . ?
C113 C114 C115 117.7(3) . . ?
C113 C114 H114 121.1 . . ?
C115 C114 H114 121.1 . . ?
C114 C115 C116 120.8(3) . . ?
C114 C115 C118 119.6(3) . . ?
C116 C115 C118 119.5(3) . . ?
C115 C116 C111 122.5(3) . . ?
C115 C116 H116 118.8 . . ?
C111 C116 H116 118.8 . . ?
F112 C117 F113 106.9(3) . . ?
F112 C117 F111 106.6(3) . . ?
F113 C117 F111 103.5(3) . . ?
F112 C117 C113 114.1(3) . . ?
F113 C117 C113 113.1(3) . . ?
F111 C117 C113 112.0(2) . . ?
F114 C118 F116 107.8(3) . . ?
F114 C118 F115 105.0(3) . . ?
F116 C118 F115 103.4(3) . . ?
F114 C118 C115 113.7(3) . . ?
F116 C118 C115 113.6(3) . . ?
F115 C118 C115 112.4(3) . . ?
C122 C121 C126 115.5(2) . . ?
C122 C121 B3 121.2(2) . . ?
C126 C121 B3 122.2(2) . . ?
C123 C122 C121 122.4(3) . . ?
C123 C122 H122 118.8 . . ?
C121 C122 H122 118.8 . . ?
C124 C123 C122 121.1(2) . . ?
C124 C123 C127 120.8(2) . . ?
C122 C123 C127 118.0(2) . . ?
C123 C124 C125 117.5(3) . . ?
C123 C124 H124 121.3 . . ?
C125 C124 H124 121.3 . . ?
C126 C125 C124 121.2(3) . . ?
C126 C125 C128 119.9(3) . . ?
C124 C125 C128 118.9(3) . . ?
C125 C126 C121 122.2(3) . . ?
C125 C126 H126 118.9 . . ?
C121 C126 H126 118.9 . . ?
F123 C127 F122 106.9(2) . . ?
F123 C127 F121 105.7(2) . . ?
F122 C127 F121 105.7(2) . . ?
F123 C127 C123 113.6(2) . . ?
F122 C127 C123 112.9(2) . . ?
F121 C127 C123 111.5(2) . . ?
F15B C128 F16B 111.8(9) . . ?
F125 C128 F126 109.9(3) . . ?
F125 C128 F124 102.7(3) . . ?
F126 C128 F124 102.9(3) . . ?
F15B C128 F14B 103.0(8) . . ?
F16B C128 F14B 101.2(8) . . ?
F15B C128 C125 113.3(5) . . ?
F16B C128 C125 117.7(5) . . ?
F125 C128 C125 114.1(3) . . ?
F126 C128 C125 114.5(2) . . ?
F124 C128 C125 111.6(2) . . ?
F14B C128 C125 107.9(4) . . ?

loop_
_geom_bond_atom_site_label_1
_geom_bond_atom_site_label_2
_geom_bond_distance
_geom_bond_site_symmetry_2
_geom_bond_publ_flag
Fe1 C34 2.041(3) . ?
Fe1 C35 2.044(3) . ?
Fe1 C45 2.045(3) . ?
Fe1 C44 2.047(3) . ?
Fe1 C32 2.055(3) . ?
Fe1 C33 2.055(3) . ?
Fe1 C41 2.056(3) . ?
Fe1 C43 2.056(3) . ?
Fe1 C42 2.059(3) . ?
Fe1 C31 2.063(3) . ?
N1 C5 1.345(4) . ?
N1 C1 1.355(3) . ?
N1 B1 1.595(4) . ?
C1 C2 1.368(4) . ?
C1 H1 0.9500 . ?
B1 C31 1.584(4) . ?
B1 N2 1.586(4) . ?
B1 N3 1.591(4) . ?
N2 C11 1.353(3) . ?
N2 C15 1.359(4) . ?
C2 C3 1.389(4) . ?
C2 H2 0.9500 . ?
B2 C61 1.639(4) . ?
B2 C71 1.640(4) . ?
B2 C51 1.643(4) . ?
B2 C81 1.644(4) . ?
N3 C25 1.351(4) . ?
N3 C21 1.354(4) . ?
C3 C4 1.388(4) . ?
C3 C6 1.497(4) . ?
B3 C111 1.642(4) . ?
B3 C91 1.643(4) . ?
B3 C121 1.646(4) . ?
B3 C101 1.647(4) . ?
C4 C5 1.370(4) . ?
C4 H4 0.9500 . ?
C5 H5 0.9500 . ?
C6 H6A 0.9800 . ?
C6 H6B 0.9800 . ?
C6 H6C 0.9800 . ?
C11 C12 1.373(4) . ?
C11 H11 0.9500 . ?
C12 C13 1.394(4) . ?
C12 H12 0.9500 . ?
C13 C14 1.395(4) . ?
C13 C16 1.496(4) . ?
C14 C15 1.370(4) . ?
C14 H14 0.9500 . ?
C15 H15 0.9500 . ?
C16 H16A 0.9800 . ?
C16 H16B 0.9800 . ?
C16 H16C 0.9800 . ?
C21 C22 1.370(4) . ?
C21 H21 0.9500 . ?
C22 C23 1.394(5) . ?
C22 H22 0.9500 . ?
C23 C24 1.385(5) . ?
C23 C26 1.509(4) . ?
C24 C25 1.377(4) . ?
C24 H24 0.9500 . ?
C25 H25 0.9500 . ?
C26 H26A 0.9800 . ?
C26 H26B 0.9800 . ?
C26 H26C 0.9800 . ?
C31 C35 1.440(4) . ?
C31 C32 1.442(4) . ?
C32 C33 1.417(5) . ?
C32 H32 0.9500 . ?
C33 C34 1.404(6) . ?
C33 H33 0.9500 . ?
C34 C35 1.421(5) . ?
C34 H34 0.9500 . ?
C35 H35 0.9500 . ?
C41 C42 1.422(4) . ?
C41 C45 1.425(4) . ?
C41 H41 0.9500 . ?
C42 C43 1.418(4) . ?
C42 H42 0.9500 . ?
C43 C44 1.418(5) . ?
C43 H43 0.9500 . ?
C44 C45 1.409(5) . ?
C44 H44 0.9500 . ?
C45 H45 0.9500 . ?
C51 C56 1.398(4) . ?
C51 C52 1.401(4) . ?
C52 C53 1.392(4) . ?
C52 H52 0.9500 . ?
C53 C54 1.390(4) . ?
C53 C57 1.494(4) . ?
C54 C55 1.387(4) . ?
C54 H54 0.9500 . ?
C55 C56 1.396(4) . ?
C55 C58 1.496(4) . ?
C56 H56 0.9500 . ?
C57 F53B 1.215(10) . ?
C57 F53 1.283(4) . ?
C57 F51B 1.316(9) . ?
C57 F51 1.335(4) . ?
C57 F52 1.339(4) . ?
C57 F52B 1.343(11) . ?
C58 F56 1.336(3) . ?
C58 F55 1.337(3) . ?
C58 F54 1.354(3) . ?
C61 C62 1.392(4) . ?
C61 C66 1.407(4) . ?
C62 C63 1.395(4) . ?
C62 H62 0.9500 . ?
C63 C64 1.386(4) . ?
C63 C67 1.492(4) . ?
C64 C65 1.386(4) . ?
C64 H64 0.9500 . ?
C65 C66 1.386(4) . ?
C65 C68 1.500(4) . ?
C66 H66 0.9500 . ?
C67 F63B 1.272(9) . ?
C67 F63 1.293(10) . ?
C67 F61 1.327(5) . ?
C67 F61B 1.334(10) . ?
C67 F62B 1.373(7) . ?
C67 F62 1.376(8) . ?
C68 F64 1.341(3) . ?
C68 F65 1.342(3) . ?
C68 F66 1.343(3) . ?
C71 C76 1.394(4) . ?
C71 C72 1.405(4) . ?
C72 C73 1.390(4) . ?
C72 H72 0.9500 . ?
C73 C74 1.389(4) . ?
C73 C77 1.494(4) . ?
C74 C75 1.379(4) . ?
C74 H74 0.9500 . ?
C75 C76 1.398(4) . ?
C75 C78 1.496(4) . ?
C76 H76 0.9500 . ?
C77 F71 1.338(4) . ?
C77 F73 1.340(4) . ?
C77 F72 1.346(3) . ?
C78 F74 1.333(3) . ?
C78 F76 1.339(4) . ?
C78 F75 1.341(3) . ?
C81 C82 1.398(4) . ?
C81 C86 1.402(4) . ?
C82 C83 1.395(4) . ?
C82 H82 0.9500 . ?
C83 C84 1.388(4) . ?
C83 C87 1.494(4) . ?
C84 C85 1.386(4) . ?
C84 H84 0.9500 . ?
C85 C86 1.397(4) . ?
C85 C88 1.498(4) . ?
C86 H86 0.9500 . ?
C87 F82 1.319(3) . ?
C87 F81 1.319(4) . ?
C87 F83 1.322(3) . ?
C88 F86 1.331(4) . ?
C88 F84 1.337(4) . ?
C88 F85 1.340(4) . ?
C91 C92 1.399(4) . ?
C91 C96 1.401(4) . ?
C92 C93 1.392(4) . ?
C92 H92 0.9500 . ?
C93 C94 1.389(4) . ?
C93 C97 1.491(4) . ?
C94 C95 1.383(5) . ?
C94 H94 0.9500 . ?
C95 C96 1.388(4) . ?
C95 C98 1.494(5) . ?
C96 H96 0.9500 . ?
C97 F92 1.324(4) . ?
C97 F93 1.325(4) . ?
C97 F91 1.334(4) . ?
C98 F94B 1.247(9) . ?
C98 F94 1.256(5) . ?
C98 F96B 1.266(9) . ?
C98 F96 1.287(5) . ?
C98 F95 1.401(6) . ?
C98 F95B 1.474(10) . ?
C101 C106 1.401(4) . ?
C101 C102 1.403(4) . ?
C102 C103 1.392(4) . ?
C102 H102 0.9500 . ?
C103 C104 1.391(4) . ?
C103 C107 1.493(4) . ?
C104 C105 1.385(4) . ?
C104 H104 0.9500 . ?
C105 C106 1.390(4) . ?
C105 C108 1.499(4) . ?
C106 H106 0.9500 . ?
C107 F101 1.331(4) . ?
C107 F102 1.333(4) . ?
C107 F103 1.353(4) . ?
C108 F104 1.323(4) . ?
C108 F105 1.341(4) . ?
C108 F106 1.345(4) . ?
C111 C112 1.394(4) . ?
C111 C116 1.407(4) . ?
C112 C113 1.397(4) . ?
C112 H112 0.9500 . ?
C113 C114 1.384(4) . ?
C113 C117 1.496(4) . ?
C114 C115 1.388(4) . ?
C114 H114 0.9500 . ?
C115 C116 1.393(4) . ?
C115 C118 1.494(4) . ?
C116 H116 0.9500 . ?
C117 F112 1.321(4) . ?
C117 F113 1.342(4) . ?
C117 F111 1.345(4) . ?
C118 F114 1.309(4) . ?
C118 F116 1.313(4) . ?
C118 F115 1.321(4) . ?
C121 C122 1.399(4) . ?
C121 C126 1.401(4) . ?
C122 C123 1.392(4) . ?
C122 H122 0.9500 . ?
C123 C124 1.385(4) . ?
C123 C127 1.491(4) . ?
C124 C125 1.391(4) . ?
C124 H124 0.9500 . ?
C125 C126 1.390(4) . ?
C125 C128 1.488(4) . ?
C126 H126 0.9500 . ?
C127 F123 1.335(3) . ?
C127 F122 1.348(3) . ?
C127 F121 1.355(3) . ?
C128 F15B 1.253(9) . ?
C128 F16B 1.268(9) . ?
C128 F125 1.303(4) . ?
C128 F126 1.318(4) . ?
C128 F124 1.391(4) . ?
C128 F14B 1.464(9) . ?

loop_
_geom_torsion_atom_site_label_1
_geom_torsion_atom_site_label_2
_geom_torsion_atom_site_label_3
_geom_torsion_atom_site_label_4
_geom_torsion
_geom_torsion_site_symmetry_1
_geom_torsion_site_symmetry_2
_geom_torsion_site_symmetry_3
_geom_torsion_site_symmetry_4
_geom_torsion_publ_flag
C5 N1 C1 C2 -1.4(4) . . . . ?
B1 N1 C1 C2 -172.5(3) . . . . ?
C5 N1 B1 C31 -116.3(3) . . . . ?
C1 N1 B1 C31 54.3(3) . . . . ?
C5 N1 B1 N2 124.0(3) . . . . ?
C1 N1 B1 N2 -65.4(3) . . . . ?
C5 N1 B1 N3 9.8(3) . . . . ?
C1 N1 B1 N3 -179.6(2) . . . . ?
C31 B1 N2 C11 -121.5(3) . . . . ?
N3 B1 N2 C11 111.6(3) . . . . ?
N1 B1 N2 C11 -4.5(3) . . . . ?
C31 B1 N2 C15 58.5(3) . . . . ?
N3 B1 N2 C15 -68.4(3) . . . . ?
N1 B1 N2 C15 175.5(2) . . . . ?
N1 C1 C2 C3 2.3(4) . . . . ?
C31 B1 N3 C25 15.1(4) . . . . ?
N2 B1 N3 C25 138.1(2) . . . . ?
N1 B1 N3 C25 -104.7(3) . . . . ?
C31 B1 N3 C21 -164.9(2) . . . . ?
N2 B1 N3 C21 -41.8(3) . . . . ?
N1 B1 N3 C21 75.4(3) . . . . ?
C1 C2 C3 C4 -1.5(5) . . . . ?
C1 C2 C3 C6 177.0(3) . . . . ?
C2 C3 C4 C5 -0.1(5) . . . . ?
C6 C3 C4 C5 -178.6(3) . . . . ?
C1 N1 C5 C4 -0.3(4) . . . . ?
B1 N1 C5 C4 170.2(3) . . . . ?
C3 C4 C5 N1 1.1(5) . . . . ?
C15 N2 C11 C12 -0.8(4) . . . . ?
B1 N2 C11 C12 179.1(2) . . . . ?
N2 C11 C12 C13 1.0(4) . . . . ?
C11 C12 C13 C14 -0.4(4) . . . . ?
C11 C12 C13 C16 179.7(3) . . . . ?
C12 C13 C14 C15 -0.2(4) . . . . ?
C16 C13 C14 C15 179.6(3) . . . . ?
C11 N2 C15 C14 0.2(4) . . . . ?
B1 N2 C15 C14 -179.8(3) . . . . ?
C13 C14 C15 N2 0.3(4) . . . . ?
C25 N3 C21 C22 -0.8(4) . . . . ?
B1 N3 C21 C22 179.2(3) . . . . ?
N3 C21 C22 C23 0.2(5) . . . . ?
C21 C22 C23 C24 0.9(4) . . . . ?
C21 C22 C23 C26 -179.0(3) . . . . ?
C22 C23 C24 C25 -1.3(4) . . . . ?
C26 C23 C24 C25 178.5(3) . . . . ?
C21 N3 C25 C24 0.3(4) . . . . ?
B1 N3 C25 C24 -179.6(3) . . . . ?
C23 C24 C25 N3 0.7(4) . . . . ?
N2 B1 C31 C35 16.3(4) . . . . ?
N3 B1 C31 C35 136.5(3) . . . . ?
N1 B1 C31 C35 -102.8(3) . . . . ?
N2 B1 C31 C32 177.9(3) . . . . ?
N3 B1 C31 C32 -61.9(4) . . . . ?
N1 B1 C31 C32 58.8(3) . . . . ?
N2 B1 C31 Fe1 -81.4(4) . . . . ?
N3 B1 C31 Fe1 38.8(4) . . . . ?
N1 B1 C31 Fe1 159.5(2) . . . . ?
C34 Fe1 C31 C35 37.4(2) . . . . ?
C45 Fe1 C31 C35 -37.7(4) . . . . ?
C44 Fe1 C31 C35 147.7(4) . . . . ?
C32 Fe1 C31 C35 117.2(3) . . . . ?
C33 Fe1 C31 C35 80.5(2) . . . . ?
C41 Fe1 C31 C35 -79.7(2) . . . . ?
C43 Fe1 C31 C35 -167.63(19) . . . . ?
C42 Fe1 C31 C35 -124.15(19) . . . . ?
C34 Fe1 C31 C32 -79.7(2) . . . . ?
C35 Fe1 C31 C32 -117.2(3) . . . . ?
C45 Fe1 C31 C32 -154.8(3) . . . . ?
C44 Fe1 C31 C32 30.5(5) . . . . ?
C33 Fe1 C31 C32 -36.6(2) . . . . ?
C41 Fe1 C31 C32 163.10(19) . . . . ?
C43 Fe1 C31 C32 75.2(2) . . . . ?
C42 Fe1 C31 C32 118.69(19) . . . . ?
C34 Fe1 C31 B1 157.3(4) . . . . ?
C35 Fe1 C31 B1 119.9(4) . . . . ?
C45 Fe1 C31 B1 82.2(4) . . . . ?
C44 Fe1 C31 B1 -92.4(5) . . . . ?
C32 Fe1 C31 B1 -123.0(4) . . . . ?
C33 Fe1 C31 B1 -159.6(4) . . . . ?
C41 Fe1 C31 B1 40.1(4) . . . . ?
C43 Fe1 C31 B1 -47.7(4) . . . . ?
C42 Fe1 C31 B1 -4.3(4) . . . . ?
C35 C31 C32 C33 -0.6(3) . . . . ?
B1 C31 C32 C33 -165.1(3) . . . . ?
Fe1 C31 C32 C33 58.9(2) . . . . ?
C35 C31 C32 Fe1 -59.43(19) . . . . ?
B1 C31 C32 Fe1 136.0(3) . . . . ?
C34 Fe1 C32 C33 -37.5(2) . . . . ?
C35 Fe1 C32 C33 -81.6(2) . . . . ?
C45 Fe1 C32 C33 32.4(5) . . . . ?
C44 Fe1 C32 C33 69.7(3) . . . . ?
C41 Fe1 C32 C33 -166.9(4) . . . . ?
C43 Fe1 C32 C33 112.7(2) . . . . ?
C42 Fe1 C32 C33 155.2(2) . . . . ?
C31 Fe1 C32 C33 -120.6(3) . . . . ?
C34 Fe1 C32 C31 83.1(2) . . . . ?
C35 Fe1 C32 C31 39.03(17) . . . . ?
C45 Fe1 C32 C31 153.1(3) . . . . ?
C44 Fe1 C32 C31 -169.71(17) . . . . ?
C33 Fe1 C32 C31 120.6(3) . . . . ?
C41 Fe1 C32 C31 -46.3(5) . . . . ?
C43 Fe1 C32 C31 -126.67(18) . . . . ?
C42 Fe1 C32 C31 -84.1(2) . . . . ?
C31 C32 C33 C34 0.4(4) . . . . ?
Fe1 C32 C33 C34 59.3(2) . . . . ?
C31 C32 C33 Fe1 -58.8(2) . . . . ?
C35 Fe1 C33 C34 -37.56(19) . . . . ?
C45 Fe1 C33 C34 74.3(2) . . . . ?
C44 Fe1 C33 C34 114.3(2) . . . . ?
C32 Fe1 C33 C34 -119.0(3) . . . . ?
C41 Fe1 C33 C34 49.2(4) . . . . ?
C43 Fe1 C33 C34 154.59(19) . . . . ?
C42 Fe1 C33 C34 179.9(3) . . . . ?
C31 Fe1 C33 C34 -81.8(2) . . . . ?
C34 Fe1 C33 C32 119.0(3) . . . . ?
C35 Fe1 C33 C32 81.5(2) . . . . ?
C45 Fe1 C33 C32 -166.6(2) . . . . ?
C44 Fe1 C33 C32 -126.7(2) . . . . ?
C41 Fe1 C33 C32 168.3(3) . . . . ?
C43 Fe1 C33 C32 -86.4(2) . . . . ?
C42 Fe1 C33 C32 -61.0(4) . . . . ?
C31 Fe1 C33 C32 37.2(2) . . . . ?
C32 C33 C34 C35 -0.1(4) . . . . ?
Fe1 C33 C34 C35 59.4(2) . . . . ?
C32 C33 C34 Fe1 -59.5(2) . . . . ?
C35 Fe1 C34 C33 119.8(3) . . . . ?
C45 Fe1 C34 C33 -121.2(2) . . . . ?
C44 Fe1 C34 C33 -80.2(2) . . . . ?
C32 Fe1 C34 C33 37.73(19) . . . . ?
C41 Fe1 C34 C33 -160.29(19) . . . . ?
C43 Fe1 C34 C33 -53.0(4) . . . . ?
C42 Fe1 C34 C33 -179.9(4) . . . . ?
C31 Fe1 C34 C33 82.0(2) . . . . ?
C45 Fe1 C34 C35 119.0(2) . . . . ?
C44 Fe1 C34 C35 160.0(2) . . . . ?
C32 Fe1 C34 C35 -82.0(2) . . . . ?
C33 Fe1 C34 C35 -119.8(3) . . . . ?
C41 Fe1 C34 C35 79.9(2) . . . . ?
C43 Fe1 C34 C35 -172.7(3) . . . . ?
C42 Fe1 C34 C35 60.3(5) . . . . ?
C31 Fe1 C34 C35 -37.8(2) . . . . ?
C33 C34 C35 C31 -0.2(3) . . . . ?
Fe1 C34 C35 C31 59.6(2) . . . . ?
C33 C34 C35 Fe1 -59.8(2) . . . . ?
C32 C31 C35 C34 0.5(3) . . . . ?
B1 C31 C35 C34 165.4(3) . . . . ?
Fe1 C31 C35 C34 -59.2(2) . . . . ?
C32 C31 C35 Fe1 59.71(19) . . . . ?
B1 C31 C35 Fe1 -135.4(3) . . . . ?
C45 Fe1 C35 C34 -76.5(3) . . . . ?
C44 Fe1 C35 C34 -41.0(4) . . . . ?
C32 Fe1 C35 C34 80.6(2) . . . . ?
C33 Fe1 C35 C34 37.0(2) . . . . ?
C41 Fe1 C35 C34 -120.0(2) . . . . ?
C43 Fe1 C35 C34 165.3(5) . . . . ?
C42 Fe1 C35 C34 -160.8(2) . . . . ?
C31 Fe1 C35 C34 119.6(3) . . . . ?
C34 Fe1 C35 C31 -119.6(3) . . . . ?
C45 Fe1 C35 C31 163.90(17) . . . . ?
C44 Fe1 C35 C31 -160.6(3) . . . . ?
C32 Fe1 C35 C31 -38.97(17) . . . . ?
C33 Fe1 C35 C31 -82.6(2) . . . . ?
C41 Fe1 C35 C31 120.47(18) . . . . ?
C43 Fe1 C35 C31 45.8(7) . . . . ?
C42 Fe1 C35 C31 79.7(2) . . . . ?
C34 Fe1 C41 C42 -171.24(18) . . . . ?
C35 Fe1 C41 C42 -128.46(17) . . . . ?
C45 Fe1 C41 C42 118.7(3) . . . . ?
C44 Fe1 C41 C42 81.27(19) . . . . ?
C32 Fe1 C41 C42 -50.4(5) . . . . ?
C33 Fe1 C41 C42 152.9(4) . . . . ?
C43 Fe1 C41 C42 37.51(17) . . . . ?
C31 Fe1 C41 C42 -85.3(2) . . . . ?
C34 Fe1 C41 C45 70.1(2) . . . . ?
C35 Fe1 C41 C45 112.8(2) . . . . ?
C44 Fe1 C41 C45 -37.4(2) . . . . ?
C32 Fe1 C41 C45 -169.1(4) . . . . ?
C33 Fe1 C41 C45 34.2(5) . . . . ?
C43 Fe1 C41 C45 -81.2(2) . . . . ?
C42 Fe1 C41 C45 -118.7(3) . . . . ?
C31 Fe1 C41 C45 155.97(19) . . . . ?
C45 C41 C42 C43 -0.1(3) . . . . ?
Fe1 C41 C42 C43 -59.4(2) . . . . ?
C45 C41 C42 Fe1 59.3(2) . . . . ?
C34 Fe1 C42 C43 144.8(4) . . . . ?
C35 Fe1 C42 C43 -168.42(19) . . . . ?
C45 Fe1 C42 C43 81.2(2) . . . . ?
C44 Fe1 C42 C43 37.6(2) . . . . ?
C32 Fe1 C42 C43 -79.1(2) . . . . ?
C33 Fe1 C42 C43 -35.1(4) . . . . ?
C41 Fe1 C42 C43 119.3(3) . . . . ?
C31 Fe1 C42 C43 -124.03(19) . . . . ?
C34 Fe1 C42 C41 25.5(5) . . . . ?
C35 Fe1 C42 C41 72.3(2) . . . . ?
C45 Fe1 C42 C41 -38.06(18) . . . . ?
C44 Fe1 C42 C41 -81.7(2) . . . . ?
C32 Fe1 C42 C41 161.63(18) . . . . ?
C33 Fe1 C42 C41 -154.3(3) . . . . ?
C43 Fe1 C42 C41 -119.3(3) . . . . ?
C31 Fe1 C42 C41 116.69(18) . . . . ?
C41 C42 C43 C44 0.1(3) . . . . ?
Fe1 C42 C43 C44 -59.2(2) . . . . ?
C41 C42 C43 Fe1 59.3(2) . . . . ?
C34 Fe1 C43 C44 -39.4(4) . . . . ?
C35 Fe1 C43 C44 161.3(5) . . . . ?
C45 Fe1 C43 C44 37.6(2) . . . . ?
C32 Fe1 C43 C44 -119.1(2) . . . . ?
C33 Fe1 C43 C44 -75.7(2) . . . . ?
C41 Fe1 C43 C44 81.7(2) . . . . ?
C42 Fe1 C43 C44 119.3(3) . . . . ?
C31 Fe1 C43 C44 -161.55(19) . . . . ?
C34 Fe1 C43 C42 -158.7(3) . . . . ?
C35 Fe1 C43 C42 42.0(7) . . . . ?
C45 Fe1 C43 C42 -81.7(2) . . . . ?
C44 Fe1 C43 C42 -119.3(3) . . . . ?
C32 Fe1 C43 C42 121.64(19) . . . . ?
C33 Fe1 C43 C42 165.06(19) . . . . ?
C41 Fe1 C43 C42 -37.61(18) . . . . ?
C31 Fe1 C43 C42 79.2(2) . . . . ?
C42 C43 C44 C45 -0.2(3) . . . . ?
Fe1 C43 C44 C45 -59.7(2) . . . . ?
C42 C43 C44 Fe1 59.5(2) . . . . ?
C34 Fe1 C44 C45 -80.2(2) . . . . ?
C35 Fe1 C44 C45 -51.8(4) . . . . ?
C32 Fe1 C44 C45 -159.64(19) . . . . ?
C33 Fe1 C44 C45 -121.0(2) . . . . ?
C41 Fe1 C44 C45 37.79(18) . . . . ?
C43 Fe1 C44 C45 119.1(3) . . . . ?
C42 Fe1 C44 C45 81.5(2) . . . . ?
C31 Fe1 C44 C45 176.7(4) . . . . ?
C34 Fe1 C44 C43 160.7(2) . . . . ?
C35 Fe1 C44 C43 -170.8(3) . . . . ?
C45 Fe1 C44 C43 -119.1(3) . . . . ?
C32 Fe1 C44 C43 81.3(2) . . . . ?
C33 Fe1 C44 C43 120.0(2) . . . . ?
C41 Fe1 C44 C43 -81.3(2) . . . . ?
C42 Fe1 C44 C43 -37.51(19) . . . . ?
C31 Fe1 C44 C43 57.6(5) . . . . ?
C43 C44 C45 C41 0.1(3) . . . . ?
Fe1 C44 C45 C41 -59.8(2) . . . . ?
C43 C44 C45 Fe1 59.9(2) . . . . ?
C42 C41 C45 C44 0.0(3) . . . . ?
Fe1 C41 C45 C44 59.7(2) . . . . ?
C42 C41 C45 Fe1 -59.7(2) . . . . ?
C34 Fe1 C45 C44 114.3(2) . . . . ?
C35 Fe1 C45 C44 155.07(19) . . . . ?
C32 Fe1 C45 C44 51.0(4) . . . . ?
C33 Fe1 C45 C44 74.7(2) . . . . ?
C41 Fe1 C45 C44 -119.3(3) . . . . ?
C43 Fe1 C45 C44 -37.75(19) . . . . ?
C42 Fe1 C45 C44 -81.4(2) . . . . ?
C31 Fe1 C45 C44 -177.6(3) . . . . ?
C34 Fe1 C45 C41 -126.4(2) . . . . ?
C35 Fe1 C45 C41 -85.7(2) . . . . ?
C44 Fe1 C45 C41 119.3(3) . . . . ?
C32 Fe1 C45 C41 170.3(3) . . . . ?
C33 Fe1 C45 C41 -166.0(2) . . . . ?
C43 Fe1 C45 C41 81.5(2) . . . . ?
C42 Fe1 C45 C41 37.84(18) . . . . ?
C31 Fe1 C45 C41 -58.3(4) . . . . ?
C61 B2 C51 C56 130.1(3) . . . . ?
C71 B2 C51 C56 12.4(4) . . . . ?
C81 B2 C51 C56 -110.4(3) . . . . ?
C61 B2 C51 C52 -53.9(3) . . . . ?
C71 B2 C51 C52 -171.7(2) . . . . ?
C81 B2 C51 C52 65.5(3) . . . . ?
C56 C51 C52 C53 -0.6(4) . . . . ?
B2 C51 C52 C53 -176.9(2) . . . . ?
C51 C52 C53 C54 -0.6(4) . . . . ?
C51 C52 C53 C57 -179.9(3) . . . . ?
C52 C53 C54 C55 1.0(4) . . . . ?
C57 C53 C54 C55 -179.7(3) . . . . ?
C53 C54 C55 C56 -0.3(4) . . . . ?
C53 C54 C55 C58 177.1(2) . . . . ?
C54 C55 C56 C51 -1.0(4) . . . . ?
C58 C55 C56 C51 -178.3(2) . . . . ?
C52 C51 C56 C55 1.4(4) . . . . ?
B2 C51 C56 C55 177.5(2) . . . . ?
C54 C53 C57 F53B 98.0(12) . . . . ?
C52 C53 C57 F53B -82.7(12) . . . . ?
C54 C53 C57 F53 -86.9(5) . . . . ?
C52 C53 C57 F53 92.4(5) . . . . ?
C54 C53 C57 F51B -25.1(10) . . . . ?
C52 C53 C57 F51B 154.2(9) . . . . ?
C54 C53 C57 F51 150.6(4) . . . . ?
C52 C53 C57 F51 -30.1(5) . . . . ?
C54 C53 C57 F52 34.6(5) . . . . ?
C52 C53 C57 F52 -146.1(4) . . . . ?
C54 C53 C57 F52B -139.5(10) . . . . ?
C52 C53 C57 F52B 39.8(10) . . . . ?
C54 C55 C58 F56 158.1(2) . . . . ?
C56 C55 C58 F56 -24.5(4) . . . . ?
C54 C55 C58 F55 36.7(3) . . . . ?
C56 C55 C58 F55 -145.9(2) . . . . ?
C54 C55 C58 F54 -82.4(3) . . . . ?
C56 C55 C58 F54 95.0(3) . . . . ?
C71 B2 C61 C62 106.7(3) . . . . ?
C51 B2 C61 C62 -15.6(3) . . . . ?
C81 B2 C61 C62 -130.9(3) . . . . ?
C71 B2 C61 C66 -69.6(3) . . . . ?
C51 B2 C61 C66 168.1(2) . . . . ?
C81 B2 C61 C66 52.8(3) . . . . ?
C66 C61 C62 C63 -0.2(4) . . . . ?
B2 C61 C62 C63 -176.6(2) . . . . ?
C61 C62 C63 C64 1.1(4) . . . . ?
C61 C62 C63 C67 -176.2(2) . . . . ?
C62 C63 C64 C65 -1.6(4) . . . . ?
C67 C63 C64 C65 175.6(2) . . . . ?
C63 C64 C65 C66 1.3(4) . . . . ?
C63 C64 C65 C68 -175.2(2) . . . . ?
C64 C65 C66 C61 -0.4(4) . . . . ?
C68 C65 C66 C61 176.0(2) . . . . ?
C62 C61 C66 C65 -0.1(4) . . . . ?
B2 C61 C66 C65 176.5(2) . . . . ?
C64 C63 C67 F63B -99.7(13) . . . . ?
C62 C63 C67 F63B 77.5(13) . . . . ?
C64 C63 C67 F63 116.6(10) . . . . ?
C62 C63 C67 F63 -66.2(10) . . . . ?
C64 C63 C67 F61 -14.3(10) . . . . ?
C62 C63 C67 F61 162.9(9) . . . . ?
C64 C63 C67 F61B 136.7(8) . . . . ?
C62 C63 C67 F61B -46.0(8) . . . . ?
C64 C63 C67 F62B 27.1(11) . . . . ?
C62 C63 C67 F62B -155.6(10) . . . . ?
C64 C63 C67 F62 -127.2(6) . . . . ?
C62 C63 C67 F62 50.1(6) . . . . ?
C66 C65 C68 F64 146.4(2) . . . . ?
C64 C65 C68 F64 -37.1(3) . . . . ?
C66 C65 C68 F65 -94.8(3) . . . . ?
C64 C65 C68 F65 81.8(3) . . . . ?
C66 C65 C68 F66 25.6(4) . . . . ?
C64 C65 C68 F66 -157.9(2) . . . . ?
C61 B2 C71 C76 100.4(3) . . . . ?
C51 B2 C71 C76 -138.0(3) . . . . ?
C81 B2 C71 C76 -20.5(4) . . . . ?
C61 B2 C71 C72 -74.7(3) . . . . ?
C51 B2 C71 C72 47.0(3) . . . . ?
C81 B2 C71 C72 164.5(2) . . . . ?
C76 C71 C72 C73 3.1(4) . . . . ?
B2 C71 C72 C73 178.5(2) . . . . ?
C71 C72 C73 C74 -0.9(4) . . . . ?
C71 C72 C73 C77 176.8(2) . . . . ?
C72 C73 C74 C75 -1.6(4) . . . . ?
C77 C73 C74 C75 -179.3(2) . . . . ?
C73 C74 C75 C76 1.8(4) . . . . ?
C73 C74 C75 C78 -177.5(2) . . . . ?
C72 C71 C76 C75 -2.9(4) . . . . ?
B2 C71 C76 C75 -178.1(2) . . . . ?
C74 C75 C76 C71 0.6(4) . . . . ?
C78 C75 C76 C71 179.8(2) . . . . ?
C74 C73 C77 F71 -148.9(3) . . . . ?
C72 C73 C77 F71 33.3(4) . . . . ?
C74 C73 C77 F73 -27.5(4) . . . . ?
C72 C73 C77 F73 154.8(3) . . . . ?
C74 C73 C77 F72 91.9(3) . . . . ?
C72 C73 C77 F72 -85.9(3) . . . . ?
C74 C75 C78 F74 -4.2(4) . . . . ?
C76 C75 C78 F74 176.6(3) . . . . ?
C74 C75 C78 F76 -125.1(3) . . . . ?
C76 C75 C78 F76 55.7(3) . . . . ?
C74 C75 C78 F75 116.6(3) . . . . ?
C76 C75 C78 F75 -62.7(3) . . . . ?
C61 B2 C81 C82 -158.6(2) . . . . ?
C71 B2 C81 C82 -41.2(3) . . . . ?
C51 B2 C81 C82 81.4(3) . . . . ?
C61 B2 C81 C86 27.1(3) . . . . ?
C71 B2 C81 C86 144.5(2) . . . . ?
C51 B2 C81 C86 -92.9(3) . . . . ?
C86 C81 C82 C83 -1.8(4) . . . . ?
B2 C81 C82 C83 -176.4(2) . . . . ?
C81 C82 C83 C84 1.5(4) . . . . ?
C81 C82 C83 C87 -178.3(2) . . . . ?
C82 C83 C84 C85 0.0(4) . . . . ?
C87 C83 C84 C85 179.8(2) . . . . ?
C83 C84 C85 C86 -1.3(4) . . . . ?
C83 C84 C85 C88 -179.3(3) . . . . ?
C84 C85 C86 C81 1.0(4) . . . . ?
C88 C85 C86 C81 179.1(2) . . . . ?
C82 C81 C86 C85 0.5(4) . . . . ?
B2 C81 C86 C85 175.2(2) . . . . ?
C84 C83 C87 F82 110.7(3) . . . . ?
C82 C83 C87 F82 -69.5(3) . . . . ?
C84 C83 C87 F81 -128.7(3) . . . . ?
C82 C83 C87 F81 51.1(4) . . . . ?
C84 C83 C87 F83 -9.8(4) . . . . ?
C82 C83 C87 F83 170.0(3) . . . . ?
C84 C85 C88 F86 -130.4(3) . . . . ?
C86 C85 C88 F86 51.5(4) . . . . ?
C84 C85 C88 F84 -8.1(4) . . . . ?
C86 C85 C88 F84 173.8(3) . . . . ?
C84 C85 C88 F85 110.6(3) . . . . ?
C86 C85 C88 F85 -67.5(3) . . . . ?
C111 B3 C91 C92 -160.1(2) . . . . ?
C121 B3 C91 C92 78.3(3) . . . . ?
C101 B3 C91 C92 -38.2(4) . . . . ?
C111 B3 C91 C96 25.6(4) . . . . ?
C121 B3 C91 C96 -96.0(3) . . . . ?
C101 B3 C91 C96 147.5(3) . . . . ?
C96 C91 C92 C93 1.3(4) . . . . ?
B3 C91 C92 C93 -173.3(3) . . . . ?
C91 C92 C93 C94 -0.2(5) . . . . ?
C91 C92 C93 C97 177.7(3) . . . . ?
C92 C93 C94 C95 -0.8(5) . . . . ?
C97 C93 C94 C95 -178.7(3) . . . . ?
C93 C94 C95 C96 0.6(5) . . . . ?
C93 C94 C95 C98 -179.8(3) . . . . ?
C94 C95 C96 C91 0.6(5) . . . . ?
C98 C95 C96 C91 -179.0(3) . . . . ?
C92 C91 C96 C95 -1.6(4) . . . . ?
B3 C91 C96 C95 173.1(3) . . . . ?
C94 C93 C97 F92 -49.8(4) . . . . ?
C92 C93 C97 F92 132.3(3) . . . . ?
C94 C93 C97 F93 70.5(4) . . . . ?
C92 C93 C97 F93 -107.4(3) . . . . ?
C94 C93 C97 F91 -170.1(3) . . . . ?
C92 C93 C97 F91 12.0(4) . . . . ?
C94 C95 C98 F94B -112.5(9) . . . . ?
C96 C95 C98 F94B 67.1(10) . . . . ?
C94 C95 C98 F94 69.3(6) . . . . ?
C96 C95 C98 F94 -111.1(5) . . . . ?
C94 C95 C98 F96B 25.8(12) . . . . ?
C96 C95 C98 F96B -154.6(11) . . . . ?
C94 C95 C98 F96 -159.4(6) . . . . ?
C96 C95 C98 F96 20.1(7) . . . . ?
C94 C95 C98 F95 -42.7(5) . . . . ?
C96 C95 C98 F95 136.9(4) . . . . ?
C94 C95 C98 F95B 134.7(7) . . . . ?
C96 C95 C98 F95B -45.7(7) . . . . ?
C111 B3 C101 C106 -93.2(3) . . . . ?
C91 B3 C101 C106 144.0(3) . . . . ?
C121 B3 C101 C106 24.8(3) . . . . ?
C111 B3 C101 C102 82.0(3) . . . . ?
C91 B3 C101 C102 -40.7(3) . . . . ?
C121 B3 C101 C102 -159.9(2) . . . . ?
C106 C101 C102 C103 0.3(4) . . . . ?
B3 C101 C102 C103 -175.3(2) . . . . ?
C101 C102 C103 C104 -0.5(4) . . . . ?
C101 C102 C103 C107 175.1(3) . . . . ?
C102 C103 C104 C105 0.3(4) . . . . ?
C107 C103 C104 C105 -175.3(3) . . . . ?
C103 C104 C105 C106 0.1(4) . . . . ?
C103 C104 C105 C108 -179.1(3) . . . . ?
C104 C105 C106 C101 -0.4(4) . . . . ?
C108 C105 C106 C101 178.9(3) . . . . ?
C102 C101 C106 C105 0.2(4) . . . . ?
B3 C101 C106 C105 175.7(3) . . . . ?
C104 C103 C107 F101 -149.0(3) . . . . ?
C102 C103 C107 F101 35.3(4) . . . . ?
C104 C103 C107 F102 -27.0(4) . . . . ?
C102 C103 C107 F102 157.3(3) . . . . ?
C104 C103 C107 F103 92.8(3) . . . . ?
C102 C103 C107 F103 -82.9(3) . . . . ?
C104 C105 C108 F104 -4.6(4) . . . . ?
C106 C105 C108 F104 176.1(3) . . . . ?
C104 C105 C108 F105 117.4(3) . . . . ?
C106 C105 C108 F105 -61.9(4) . . . . ?
C104 C105 C108 F106 -125.5(3) . . . . ?
C106 C105 C108 F106 55.2(4) . . . . ?
C91 B3 C111 C112 102.2(3) . . . . ?
C121 B3 C111 C112 -136.3(3) . . . . ?
C101 B3 C111 C112 -21.3(4) . . . . ?
C91 B3 C111 C116 -75.7(3) . . . . ?
C121 B3 C111 C116 45.8(3) . . . . ?
C101 B3 C111 C116 160.9(2) . . . . ?
C116 C111 C112 C113 0.0(4) . . . . ?
B3 C111 C112 C113 -177.9(3) . . . . ?
C111 C112 C113 C114 0.4(4) . . . . ?
C111 C112 C113 C117 -177.5(3) . . . . ?
C112 C113 C114 C115 -0.4(4) . . . . ?
C117 C113 C114 C115 177.4(3) . . . . ?
C113 C114 C115 C116 0.1(4) . . . . ?
C113 C114 C115 C118 179.0(3) . . . . ?
C114 C115 C116 C111 0.3(4) . . . . ?
C118 C115 C116 C111 -178.6(3) . . . . ?
C112 C111 C116 C115 -0.4(4) . . . . ?
B3 C111 C116 C115 177.7(3) . . . . ?
C114 C113 C117 F112 2.3(4) . . . . ?
C112 C113 C117 F112 -179.8(3) . . . . ?
C114 C113 C117 F113 124.7(3) . . . . ?
C112 C113 C117 F113 -57.3(4) . . . . ?
C114 C113 C117 F111 -118.9(3) . . . . ?
C112 C113 C117 F111 59.0(4) . . . . ?
C114 C115 C118 F114 31.8(5) . . . . ?
C116 C115 C118 F114 -149.2(3) . . . . ?
C114 C115 C118 F116 155.6(3) . . . . ?
C116 C115 C118 F116 -25.4(5) . . . . ?
C114 C115 C118 F115 -87.4(4) . . . . ?
C116 C115 C118 F115 91.6(4) . . . . ?
C111 B3 C121 C122 31.1(3) . . . . ?
C91 B3 C121 C122 153.1(2) . . . . ?
C101 B3 C121 C122 -86.3(3) . . . . ?
C111 B3 C121 C126 -161.4(2) . . . . ?
C91 B3 C121 C126 -39.3(3) . . . . ?
C101 B3 C121 C126 81.2(3) . . . . ?
C126 C121 C122 C123 -2.4(4) . . . . ?
B3 C121 C122 C123 165.9(3) . . . . ?
C121 C122 C123 C124 1.0(4) . . . . ?
C121 C122 C123 C127 -176.5(2) . . . . ?
C122 C123 C124 C125 0.3(4) . . . . ?
C127 C123 C124 C125 177.7(2) . . . . ?
C123 C124 C125 C126 0.0(4) . . . . ?
C123 C124 C125 C128 -179.5(2) . . . . ?
C124 C125 C126 C121 -1.6(4) . . . . ?
C128 C125 C126 C121 177.9(3) . . . . ?
C122 C121 C126 C125 2.8(4) . . . . ?
B3 C121 C126 C125 -165.5(3) . . . . ?
C124 C123 C127 F123 112.9(3) . . . . ?
C122 C123 C127 F123 -69.6(3) . . . . ?
C124 C123 C127 F122 -9.0(4) . . . . ?
C122 C123 C127 F122 168.4(2) . . . . ?
C124 C123 C127 F121 -127.9(3) . . . . ?
C122 C123 C127 F121 49.6(3) . . . . ?
C126 C125 C128 F15B -77.8(9) . . . . ?
C124 C125 C128 F15B 101.8(9) . . . . ?
C126 C125 C128 F16B 149.2(9) . . . . ?
C124 C125 C128 F16B -31.3(9) . . . . ?
C126 C125 C128 F125 98.9(3) . . . . ?
C124 C125 C128 F125 -81.6(4) . . . . ?
C126 C125 C128 F126 -28.9(4) . . . . ?
C124 C125 C128 F126 150.6(3) . . . . ?
C126 C125 C128 F124 -145.3(3) . . . . ?
C124 C125 C128 F124 34.2(4) . . . . ?
C126 C125 C128 F14B 35.6(6) . . . . ?
C124 C125 C128 F14B -144.9(6) . . . . ?
